data_4318459
loop_
_publ_author_name
'Maochun Hong'
'Rong Cao'
'Hiroyuki Kawaguchi'
'Kazuyuki Tatsumi'

_publ_section_title
;
 Synthesis and Reactions of Group 6 Metal Half-Sandwich Complexes of
 2,2-Dicyanoethylene-1,1-dichalcogenolates [(Cp*)M{E2CC(CN)2}2]- (M = Mo,
 W; E = S, Se)
;
_journal_name_full 'Inorganic Chemistry'
_journal_page_first 4824
_journal_page_last 4833
_journal_paper_doi 10.1021/ic025609a
_journal_volume 41
_journal_year 2002
_chemical_formula_sum 'C26 H35 Mo N5 S4'
_chemical_formula_weight 641.78
_space_group_IT_number 63
_symmetry_cell_setting orthorhombic
_symmetry_Int_Tables_number 63
_symmetry_space_group_name_Hall '-C 2c 2'
_symmetry_space_group_name_H-M 'C m c m'
_audit_creation_date 'Sat Feb 25 15:20:51 2001'
_audit_creation_method 'from TEXRAY.INF file'
_cell_angle_alpha 90
_cell_angle_beta 90
_cell_angle_gamma 90
_cell_formula_units_Z 4
_cell_length_a 9.236(9)
_cell_length_b 25.149(9)
_cell_length_c 13.805(9)
_cell_measurement_reflns_used 25
_cell_measurement_temperature 296.2
_cell_measurement_theta_max 15.0
_cell_measurement_theta_min 14.5
_cell_volume 3207(4)
_computing_cell_refinement 'Rigaku/AFC Diffractometer Control'
_computing_data_collection 'Rigaku/AFC Diffractometer Control'
_computing_data_reduction teXsan
_computing_publication_material teXsan
_computing_structure_refinement teXsan
_computing_structure_solution SHELXS86
_diffrn_ambient_temperature 296.2
_diffrn_measurement_device_type 'Rigaku AFC7R'
_diffrn_measurement_method \w-2\q
_diffrn_orient_matrix_UB_11 0.03956
_diffrn_orient_matrix_UB_12 -0.02625
_diffrn_orient_matrix_UB_13 0.04753
_diffrn_orient_matrix_UB_21 -0.09407
_diffrn_orient_matrix_UB_22 0.00043
_diffrn_orient_matrix_UB_23 0.03585
_diffrn_orient_matrix_UB_31 -0.03615
_diffrn_orient_matrix_UB_32 -0.02986
_diffrn_orient_matrix_UB_33 -0.04127
_diffrn_radiation_detector 'scintillation counter'
_diffrn_radiation_monochromator graphite
_diffrn_radiation_source 'Rigaku rotating anode'
_diffrn_radiation_type 'Mo K\a'
_diffrn_radiation_wavelength 0.7107
_diffrn_reflns_av_R_equivalents 0.000
_diffrn_reflns_av_sigmaI/netI 0.034
_diffrn_reflns_limit_h_max 10
_diffrn_reflns_limit_h_min 0
_diffrn_reflns_limit_k_max 0
_diffrn_reflns_limit_k_min -29
_diffrn_reflns_limit_l_max 16
_diffrn_reflns_limit_l_min 0
_diffrn_reflns_number 1575
_diffrn_reflns_reduction_process 'Lp corrections applied'
_diffrn_reflns_theta_max 25.00
_diffrn_reflns_theta_min 2.19
_diffrn_standards_decay_% -0.56
_diffrn_standards_interval_count 150
_diffrn_standards_number 3
_exptl_absorpt_coefficient_mu 0.691
_exptl_absorpt_correction_T_max 1.000
_exptl_absorpt_correction_T_min 0.790
_exptl_absorpt_correction_type refdelf
_exptl_absorpt_process_details '(Walker & Stuart, 1983)'
_exptl_crystal_colour purple
_exptl_crystal_density_diffrn 1.329
_exptl_crystal_density_method 'not measured'
_exptl_crystal_description rectagle
_exptl_crystal_F_000 1328.00
_exptl_crystal_size_max 0.320
_exptl_crystal_size_mid 0.280
_exptl_crystal_size_min 0.250
_refine_diff_density_max 0.46
_refine_diff_density_min -0.40
_refine_ls_extinction_method none
_refine_ls_goodness_of_fit_ref 3.143
_refine_ls_matrix_type full
_refine_ls_number_constraints 0
_refine_ls_number_parameters 125
_refine_ls_number_reflns 1279
_refine_ls_number_restraints 0
_refine_ls_R_factor_all 0.0431
_refine_ls_R_factor_gt 0.0431
_refine_ls_shift/su_max 0.0738
_refine_ls_shift/su_mean 0.0173
_refine_ls_structure_factor_coef F
_refine_ls_weighting_details 'w = 1/[\s^2^(Fo) + 0.00010|Fo|^2^]'
_refine_ls_weighting_scheme calc
_refine_ls_wR_factor_gt 0.0597
_refine_ls_wR_factor_ref 0.0597
_reflns_number_gt 1279
_reflns_number_total 1575
_reflns_threshold_expression >2.0sigma(I)
_cod_data_source_file ic025609a_s1_1.cif
_cod_data_source_block '[Et4N][Cp*Mo(i-mnt)2]'
_cod_depositor_comments
;
The following automatic conversions were performed:
'_reflns_observed_expression' tag replaced with
'_reflns_threshold_expression' tag as specified in the replacement
file
'cod-tools/trunk/perl-scripts/inputs/replacement_tags.lst'.

'_atom_site_calc_flags'
tag replaced with '_atom_site_calc_flag' tag as specified in the
replacement file
'cod-tools/trunk/perl-scripts/inputs/replacement_tags.lst'.

'_atom_type_scat_imag'
tag replaced with '_atom_type_scat_dispersion_imag' tag as specified
in the replacement file
'cod-tools/trunk/perl-scripts/inputs/replacement_tags.lst'.

Automatic conversion script
Id: cif_correct_tags 3137 2015-03-23 15:08:43Z antanas 
;
_cod_original_cell_volume 3206(3)
_cod_original_sg_symbol_H-M 'C m c m '
_cod_original_formula_sum 'C26 H35 N5 Mo S4 '
_cod_database_code 4318459

loop_
_symmetry_equiv_pos_as_xyz
x,y,z
x,-y,-z
x,y,1/2-z
x,-y,1/2+z
-x,-y,-z
-x,y,z
-x,-y,1/2+z
-x,y,1/2-z
1/2+x,1/2+y,z
1/2+x,1/2-y,-z
1/2+x,1/2+y,1/2-z
1/2+x,1/2-y,1/2+z
1/2-x,1/2-y,-z
1/2-x,1/2+y,z
1/2-x,1/2-y,1/2+z
1/2-x,1/2+y,1/2-z

loop_
_atom_site_label
_atom_site_type_symbol
_atom_site_fract_x
_atom_site_fract_y
_atom_site_fract_z
_atom_site_U_iso_or_equiv
_atom_site_adp_type
_atom_site_occupancy
_atom_site_calc_flag
_atom_site_refinement_flags
_atom_site_disorder_assembly
_atom_site_disorder_group
Mo Mo 0.5000 0.21389(3) 0.2500 0.0420(2) Uani 1.00 d S . .
S S 0.3473(1) 0.17424(5) 0.12843(9) 0.0560(4) Uani 1.00 d . . .
N(1) N 0.2603(9) 0.0678(3) -0.0531(5) 0.164(3) Uani 1.00 d . . .
N(2) N 0.0000 0.0358(3) 0.2500 0.049(2) Uani 1.00 d S . .
C(1) C 0.5000 0.1476(2) 0.0755(5) 0.049(2) Uani 1.00 d S . .
C(2) C 0.5000 0.1073(3) 0.0086(5) 0.068(2) Uani 1.00 d S . .
C(3) C 0.3669(9) 0.0855(2) -0.0259(5) 0.102(2) Uani 1.00 d . . .
C(4) C 0.5000 0.2925(3) 0.3344(5) 0.061(2) Uani 1.00 d S . .
C(5) C 0.403(2) 0.2942(6) 0.2500 0.065(6) Uani 0.50 d SP . .
C(6) C 0.359(2) 0.2905(4) 0.1983(7) 0.063(3) Uani 0.50 d P . .
C(7) C 0.5000 0.2977(4) 0.4418(7) 0.152(5) Uani 1.00 d S . .
C(8) C 0.236(2) 0.3008(8) 0.2500 0.21(1) Uani 0.50 d SP . .
C(9) C 0.220(2) 0.2923(5) 0.1366(10) 0.105(5) Uani 0.50 d P . .
C(10) C 0.0000 0.0844(5) 0.316(1) 0.061(4) Uani 0.50 d SP . .
C(11) C 0.0000 0.1382(4) 0.2500 0.090(4) Uani 1.00 d S . .
C(12) C 0.0000 -0.0104(5) 0.177(1) 0.073(5) Uani 0.50 d SP . .
C(13) C 0.0000 -0.0653(4) 0.2500 0.115(6) Uani 1.00 d S . .
C(14) C 0.131(1) 0.0341(4) 0.3193(7) 0.070(3) Uani 0.50 d P . .
C(15) C 0.2787(9) 0.0331(3) 0.2500 0.099(3) Uani 1.00 d S . .

loop_
_atom_site_aniso_label
_atom_site_aniso_U_11
_atom_site_aniso_U_22
_atom_site_aniso_U_33
_atom_site_aniso_U_12
_atom_site_aniso_U_13
_atom_site_aniso_U_23
Mo 0.0579(5) 0.0333(4) 0.0348(4) 0.0000 0.0000 0.0000
S 0.0478(7) 0.0670(8) 0.0532(7) -0.0022(6) -0.0044(6) -0.0073(6)
N(1) 0.212(8) 0.133(5) 0.149(6) -0.068(5) -0.065(6) -0.041(5)
N(2) 0.054(5) 0.041(4) 0.054(5) 0.0000 0.0000 0.0000
C(1) 0.061(4) 0.042(3) 0.044(3) 0.0000 0.0000 -0.002(3)
C(2) 0.104(6) 0.046(4) 0.053(4) 0.0000 0.0000 -0.010(4)
C(3) 0.161(7) 0.067(3) 0.079(4) -0.016(4) -0.021(5) -0.024(3)
C(4) 0.089(6) 0.041(4) 0.052(4) 0.0000 0.0000 -0.011(3)
C(5) 0.07(1) 0.024(7) 0.10(1) 0.006(7) 0.0000 0.0000
C(6) 0.111(9) 0.040(5) 0.038(6) 0.012(6) -0.011(6) -0.001(5)
C(7) 0.32(2) 0.078(6) 0.059(6) 0.0000 0.0000 -0.027(5)
C(8) 0.05(1) 0.06(1) 0.54(7) 0.029(10) 0.0000 0.0000
C(9) 0.11(1) 0.096(9) 0.110(9) 0.030(8) -0.073(8) -0.008(8)
C(10) 0.066(9) 0.045(7) 0.073(9) 0.0000 0.0000 -0.025(7)
C(11) 0.063(7) 0.042(6) 0.17(1) 0.0000 0.0000 0.0000
C(12) 0.12(1) 0.037(7) 0.059(9) 0.0000 0.0000 -0.013(7)
C(13) 0.13(1) 0.037(6) 0.18(2) 0.0000 0.0000 0.0000
C(14) 0.059(6) 0.089(7) 0.061(6) 0.003(6) -0.022(6) -0.017(6)
C(15) 0.043(5) 0.088(6) 0.165(9) 0.005(5) 0.0000 0.0000

loop_
_atom_type_symbol
_atom_type_description
_atom_type_scat_dispersion_real
_atom_type_scat_dispersion_imag
_atom_type_scat_source
S S 0.125 0.123
;International Tables for Crystallography
(1992, Vol. C, Tables 4.2.6.8 and 6.1.1.1)
;
N N 0.006 0.003
;International Tables for Crystallography
(1992, Vol. C, Tables 4.2.6.8 and 6.1.1.1)
;
C C 0.003 0.002
;International Tables for Crystallography
(1992, Vol. C, Tables 4.2.6.8 and 6.1.1.1)
;
H H 0.000 0.000
;International Tables for Crystallography
(1992, Vol. C, Table 6.1.1.2)
;
Mo Mo -1.683 0.686
;International Tables for Crystallography
(1992, Vol. C, Tables 4.2.6.8 and 6.1.1.1)
;

loop_
_geom_angle_atom_site_label_1
_geom_angle_atom_site_label_2
_geom_angle_atom_site_label_3
_geom_angle
_geom_angle_site_symmetry_1
_geom_angle_site_symmetry_2
_geom_angle_site_symmetry_3
_geom_angle_publ_flag
S(1) Mo(1) S(1) 88.30(7) 1_555 1_555 3_555 yes
S(1) Mo(1) S(1) 71.78(7) 1_555 1_555 6_655 yes
S(1) Mo(1) S(1) 131.12(6) 1_555 1_555 8_655 yes
S(1) Mo(1) C(4) 135.19(10) 1_555 1_555 1_555 yes
S(1) Mo(1) C(4) 90.2(1) 1_555 1_555 3_555 yes
S(1) Mo(1) C(5) 98.5(3) 1_555 1_555 1_555 yes
S(1) Mo(1) C(5) 127.7(2) 1_555 1_555 6_655 yes
S(1) Mo(1) C(6) 79.2(2) 1_555 1_555 1_555 yes
S(1) Mo(1) C(6) 102.9(3) 1_555 1_555 3_555 yes
S(1) Mo(1) C(6) 115.7(2) 1_555 1_555 6_655 yes
S(1) Mo(1) C(6) 147.7(2) 1_555 1_555 8_655 yes
S(1) Mo(1) S(1) 131.12(6) 3_555 1_555 6_655 yes
S(1) Mo(1) S(1) 71.78(7) 3_555 1_555 8_655 yes
S(1) Mo(1) C(4) 90.2(1) 3_555 1_555 1_555 yes
S(1) Mo(1) C(4) 135.19(10) 3_555 1_555 3_555 yes
S(1) Mo(1) C(5) 98.5(3) 3_555 1_555 1_555 yes
S(1) Mo(1) C(5) 127.7(2) 3_555 1_555 6_655 yes
S(1) Mo(1) C(6) 102.9(3) 3_555 1_555 1_555 yes
S(1) Mo(1) C(6) 79.2(2) 3_555 1_555 3_555 yes
S(1) Mo(1) C(6) 147.7(2) 3_555 1_555 6_655 yes
S(1) Mo(1) C(6) 115.7(2) 3_555 1_555 8_655 yes
S(1) Mo(1) S(1) 88.30(7) 6_655 1_555 8_655 yes
S(1) Mo(1) C(4) 135.19(10) 6_655 1_555 1_555 yes
S(1) Mo(1) C(4) 90.2(1) 6_655 1_555 3_555 yes
S(1) Mo(1) C(5) 127.7(2) 6_655 1_555 1_555 yes
S(1) Mo(1) C(5) 98.5(3) 6_655 1_555 6_655 yes
S(1) Mo(1) C(6) 115.7(2) 6_655 1_555 1_555 yes
S(1) Mo(1) C(6) 147.7(2) 6_655 1_555 3_555 yes
S(1) Mo(1) C(6) 79.2(2) 6_655 1_555 6_655 yes
S(1) Mo(1) C(6) 102.9(3) 6_655 1_555 8_655 yes
S(1) Mo(1) C(4) 90.2(1) 8_655 1_555 1_555 yes
S(1) Mo(1) C(4) 135.19(10) 8_655 1_555 3_555 yes
S(1) Mo(1) C(5) 127.7(2) 8_655 1_555 1_555 yes
S(1) Mo(1) C(5) 98.5(3) 8_655 1_555 6_655 yes
S(1) Mo(1) C(6) 147.7(2) 8_655 1_555 1_555 yes
S(1) Mo(1) C(6) 115.7(2) 8_655 1_555 3_555 yes
S(1) Mo(1) C(6) 102.9(3) 8_655 1_555 6_655 yes
S(1) Mo(1) C(6) 79.2(2) 8_655 1_555 8_655 yes
C(4) Mo(1) C(4) 60.8(3) 1_555 1_555 3_555 yes
C(4) Mo(1) C(5) 37.6(3) 1_555 1_555 1_555 yes
C(4) Mo(1) C(5) 37.6(3) 1_555 1_555 6_655 yes
C(4) Mo(1) C(6) 57.5(2) 1_555 1_555 1_555 yes
C(4) Mo(1) C(6) 33.4(3) 1_555 1_555 3_555 yes
C(4) Mo(1) C(6) 57.5(2) 1_555 1_555 6_655 yes
C(4) Mo(1) C(6) 33.4(3) 1_555 1_555 8_655 yes
C(4) Mo(1) C(5) 37.6(3) 3_555 1_555 1_555 yes
C(4) Mo(1) C(5) 37.6(3) 3_555 1_555 6_655 yes
C(4) Mo(1) C(6) 33.4(3) 3_555 1_555 1_555 yes
C(4) Mo(1) C(6) 57.5(2) 3_555 1_555 3_555 yes
C(4) Mo(1) C(6) 33.4(3) 3_555 1_555 6_655 yes
C(4) Mo(1) C(6) 57.5(2) 3_555 1_555 8_655 yes
C(5) Mo(1) C(5) 46.6(9) 1_555 1_555 6_655 yes
C(5) Mo(1) C(6) 20.0(3) 1_555 1_555 1_555 yes
C(5) Mo(1) C(6) 20.0(3) 1_555 1_555 3_555 yes
C(5) Mo(1) C(6) 58.6(5) 1_555 1_555 6_655 yes
C(5) Mo(1) C(6) 58.6(5) 1_555 1_555 8_655 yes
C(5) Mo(1) C(6) 58.6(5) 6_655 1_555 1_555 yes
C(5) Mo(1) C(6) 58.6(5) 6_655 1_555 3_555 yes
C(5) Mo(1) C(6) 20.0(3) 6_655 1_555 6_655 yes
C(5) Mo(1) C(6) 20.0(3) 6_655 1_555 8_655 yes
C(6) Mo(1) C(6) 34.3(4) 1_555 1_555 3_555 yes
C(6) Mo(1) C(6) 64.0(6) 1_555 1_555 6_655 yes
C(6) Mo(1) C(6) 74.6(5) 1_555 1_555 8_655 yes
C(6) Mo(1) C(6) 74.6(5) 3_555 1_555 6_655 yes
C(6) Mo(1) C(6) 64.0(6) 3_555 1_555 8_655 yes
C(6) Mo(1) C(6) 34.3(4) 6_655 1_555 8_655 yes
Mo(1) S(1) C(1) 88.5(2) 1_555 1_555 1_555 yes
C(10) N(2) C(10) 71(1) 1_555 1_555 3_555 yes
C(10) N(2) C(12) 175.4(9) 1_555 1_555 1_555 yes
C(10) N(2) C(12) 103.8(8) 1_555 1_555 3_555 yes
C(10) N(2) C(14) 69.8(5) 1_555 1_555 1_555 yes
C(10) N(2) C(14) 112.3(6) 1_555 1_555 3_555 yes
C(10) N(2) C(14) 69.8(5) 1_555 1_555 6_555 yes
C(10) N(2) C(14) 112.3(6) 1_555 1_555 8_555 yes
C(10) N(2) C(12) 103.8(8) 3_555 1_555 1_555 yes
C(10) N(2) C(12) 175.4(9) 3_555 1_555 3_555 yes
C(10) N(2) C(14) 112.3(6) 3_555 1_555 1_555 yes
C(10) N(2) C(14) 69.8(5) 3_555 1_555 3_555 yes
C(10) N(2) C(14) 112.3(6) 3_555 1_555 6_555 yes
C(10) N(2) C(14) 69.8(5) 3_555 1_555 8_555 yes
C(12) N(2) C(12) 80(1) 1_555 1_555 3_555 yes
C(12) N(2) C(14) 112.7(6) 1_555 1_555 1_555 yes
C(12) N(2) C(14) 65.3(5) 1_555 1_555 3_555 yes
C(12) N(2) C(14) 112.7(6) 1_555 1_555 6_555 yes
C(12) N(2) C(14) 65.3(5) 1_555 1_555 8_555 yes
C(12) N(2) C(14) 65.3(5) 3_555 1_555 1_555 yes
C(12) N(2) C(14) 112.7(6) 3_555 1_555 3_555 yes
C(12) N(2) C(14) 65.3(5) 3_555 1_555 6_555 yes
C(12) N(2) C(14) 112.7(6) 3_555 1_555 8_555 yes
C(14) N(2) C(14) 76.6(8) 1_555 1_555 3_555 yes
C(14) N(2) C(14) 103.4(8) 1_555 1_555 6_555 yes
C(14) N(2) C(14) 177.6(9) 1_555 1_555 8_555 yes
C(14) N(2) C(14) 177.6(9) 3_555 1_555 6_555 yes
C(14) N(2) C(14) 103.4(8) 3_555 1_555 8_555 yes
C(14) N(2) C(14) 76.6(8) 6_555 1_555 8_555 yes
S(1) C(1) S(1) 110.0(3) 1_555 1_555 6_655 yes
S(1) C(1) C(2) 124.9(2) 1_555 1_555 1_555 yes
S(1) C(1) C(3) 94.2(2) 1_555 1_555 1_555 yes
S(1) C(1) C(3) 155.4(3) 1_555 1_555 6_655 yes
S(1) C(1) C(2) 124.9(2) 6_655 1_555 1_555 yes
S(1) C(1) C(3) 155.4(3) 6_655 1_555 1_555 yes
S(1) C(1) C(3) 94.2(2) 6_655 1_555 6_655 yes
C(2) C(1) C(3) 30.6(2) 1_555 1_555 1_555 yes
C(2) C(1) C(3) 30.6(2) 1_555 1_555 6_655 yes
C(3) C(1) C(3) 61.3(4) 1_555 1_555 6_655 yes
C(1) C(2) C(3) 120.4(3) 1_555 1_555 1_555 yes
C(1) C(2) C(3) 120.4(3) 1_555 1_555 6_655 yes
C(3) C(2) C(3) 119.1(6) 1_555 1_555 6_655 yes
N(1) C(3) C(1) 150.3(6) 1_555 1_555 1_555 yes
N(1) C(3) C(2) 179.3(7) 1_555 1_555 1_555 yes
N(1) C(3) C(3) 150.3(5) 1_555 1_555 6_655 yes
C(1) C(3) C(2) 28.9(2) 1_555 1_555 1_555 yes
C(1) C(3) C(3) 59.4(2) 1_555 1_555 6_655 yes
C(2) C(3) C(3) 30.4(3) 1_555 1_555 6_655 yes
Mo(1) C(4) C(4) 59.6(2) 1_555 1_555 3_555 yes
Mo(1) C(4) C(5) 67.5(5) 1_555 1_555 1_555 yes
Mo(1) C(4) C(5) 67.5(5) 1_555 1_555 6_655 yes
Mo(1) C(4) C(6) 64.1(3) 1_555 1_555 1_555 yes
Mo(1) C(4) C(6) 78.5(4) 1_555 1_555 3_555 yes
Mo(1) C(4) C(6) 64.1(3) 1_555 1_555 6_655 yes
Mo(1) C(4) C(6) 78.5(4) 1_555 1_555 8_655 yes
Mo(1) C(4) C(7) 125.6(5) 1_555 1_555 1_555 yes
C(4) C(4) C(5) 36.8(6) 3_555 1_555 1_555 yes
C(4) C(4) C(5) 36.8(6) 3_555 1_555 6_655 yes
C(4) C(4) C(6) 34.4(3) 3_555 1_555 1_555 yes
C(4) C(4) C(6) 70.8(5) 3_555 1_555 3_555 yes
C(4) C(4) C(6) 34.4(3) 3_555 1_555 6_655 yes
C(4) C(4) C(6) 70.8(5) 3_555 1_555 8_655 yes
C(4) C(4) C(7) 174.8(4) 3_555 1_555 1_555 yes
C(5) C(4) C(5) 73(1) 1_555 1_555 6_655 yes
C(5) C(4) C(6) 3.7(6) 1_555 1_555 1_555 yes
C(5) C(4) C(6) 34.2(6) 1_555 1_555 3_555 yes
C(5) C(4) C(6) 71.2(6) 1_555 1_555 6_655 yes
C(5) C(4) C(6) 107.6(8) 1_555 1_555 8_655 yes
C(5) C(4) C(7) 142.7(6) 1_555 1_555 1_555 yes
C(5) C(4) C(6) 71.2(6) 6_655 1_555 1_555 yes
C(5) C(4) C(6) 107.6(8) 6_655 1_555 3_555 yes
C(5) C(4) C(6) 3.7(6) 6_655 1_555 6_655 yes
C(5) C(4) C(6) 34.2(6) 6_655 1_555 8_655 yes
C(5) C(4) C(7) 142.7(6) 6_655 1_555 1_555 yes
C(6) C(4) C(6) 36.4(5) 1_555 1_555 3_555 yes
C(6) C(4) C(6) 68.7(6) 1_555 1_555 6_655 yes
C(6) C(4) C(6) 105.1(6) 1_555 1_555 8_655 yes
C(6) C(4) C(7) 145.5(3) 1_555 1_555 1_555 yes
C(6) C(4) C(6) 105.1(6) 3_555 1_555 6_655 yes
C(6) C(4) C(6) 141.3(9) 3_555 1_555 8_655 yes
C(6) C(4) C(7) 109.3(5) 3_555 1_555 1_555 yes
C(6) C(4) C(6) 36.4(5) 6_655 1_555 8_655 yes
C(6) C(4) C(7) 145.5(3) 6_655 1_555 1_555 yes
C(6) C(4) C(7) 109.3(5) 8_655 1_555 1_555 yes
Mo(1) C(5) C(4) 74.9(6) 1_555 1_555 1_555 yes
Mo(1) C(5) C(4) 74.9(6) 1_555 1_555 3_555 yes
Mo(1) C(5) C(5) 66.7(4) 1_555 1_555 6_655 yes
Mo(1) C(5) C(6) 95(1) 1_555 1_555 1_555 yes
Mo(1) C(5) C(6) 95(1) 1_555 1_555 3_555 yes
Mo(1) C(5) C(6) 65.7(5) 1_555 1_555 6_655 yes
Mo(1) C(5) C(6) 65.7(5) 1_555 1_555 8_655 yes
Mo(1) C(5) C(8) 119(1) 1_555 1_555 1_555 yes
Mo(1) C(5) C(9) 105.9(5) 1_555 1_555 1_555 yes
Mo(1) C(5) C(9) 105.9(5) 1_555 1_555 3_555 yes
C(4) C(5) C(4) 106(1) 1_555 1_555 3_555 yes
C(4) C(5) C(5) 53.3(6) 1_555 1_555 6_655 yes
C(4) C(5) C(6) 169(1) 1_555 1_555 1_555 yes
C(4) C(5) C(6) 66(1) 1_555 1_555 3_555 yes
C(4) C(5) C(6) 71.6(7) 1_555 1_555 6_655 yes
C(4) C(5) C(6) 34.9(5) 1_555 1_555 8_655 yes
C(4) C(5) C(8) 126.7(6) 1_555 1_555 1_555 yes
C(4) C(5) C(9) 169.4(9) 1_555 1_555 1_555 yes
C(4) C(5) C(9) 83.8(5) 1_555 1_555 3_555 yes
C(4) C(5) C(5) 53.3(6) 3_555 1_555 6_655 yes
C(4) C(5) C(6) 66(1) 3_555 1_555 1_555 yes
C(4) C(5) C(6) 169(1) 3_555 1_555 3_555 yes
C(4) C(5) C(6) 34.9(5) 3_555 1_555 6_655 yes
C(4) C(5) C(6) 71.6(7) 3_555 1_555 8_655 yes
C(4) C(5) C(8) 126.7(6) 3_555 1_555 1_555 yes
C(4) C(5) C(9) 83.8(5) 3_555 1_555 1_555 yes
C(4) C(5) C(9) 169.4(9) 3_555 1_555 3_555 yes
C(5) C(5) C(6) 119(1) 6_655 1_555 1_555 yes
C(5) C(5) C(6) 119(1) 6_655 1_555 3_555 yes
C(5) C(5) C(6) 18.5(2) 6_655 1_555 6_655 yes
C(5) C(5) C(6) 18.5(2) 6_655 1_555 8_655 yes
C(5) C(5) C(8) 174.0(9) 6_655 1_555 1_555 yes
C(5) C(5) C(9) 137.1(5) 6_655 1_555 1_555 yes
C(5) C(5) C(9) 137.1(5) 6_655 1_555 3_555 yes
C(6) C(5) C(6) 118(2) 1_555 1_555 3_555 yes
C(6) C(5) C(6) 101(1) 1_555 1_555 6_655 yes
C(6) C(5) C(6) 137(1) 1_555 1_555 8_655 yes
C(6) C(5) C(8) 60(1) 1_555 1_555 1_555 yes
C(6) C(5) C(9) 17(1) 1_555 1_555 1_555 yes
C(6) C(5) C(9) 102(1) 1_555 1_555 3_555 yes
C(6) C(5) C(6) 137(1) 3_555 1_555 6_655 yes
C(6) C(5) C(6) 101(1) 3_555 1_555 8_655 yes
C(6) C(5) C(8) 60(1) 3_555 1_555 1_555 yes
C(6) C(5) C(9) 102(1) 3_555 1_555 1_555 yes
C(6) C(5) C(9) 17(1) 3_555 1_555 3_555 yes
C(6) C(5) C(6) 36.7(5) 6_655 1_555 8_655 yes
C(6) C(5) C(8) 161.3(3) 6_655 1_555 1_555 yes
C(6) C(5) C(9) 118.6(5) 6_655 1_555 1_555 yes
C(6) C(5) C(9) 155.2(6) 6_655 1_555 3_555 yes
C(6) C(5) C(8) 161.3(3) 8_655 1_555 1_555 yes
C(6) C(5) C(9) 155.2(6) 8_655 1_555 1_555 yes
C(6) C(5) C(9) 118.6(5) 8_655 1_555 3_555 yes
C(8) C(5) C(9) 43.4(5) 1_555 1_555 1_555 yes
C(8) C(5) C(9) 43.4(5) 1_555 1_555 3_555 yes
C(9) C(5) C(9) 85.9(10) 1_555 1_555 3_555 yes
Mo(1) C(6) C(4) 58.4(3) 1_555 1_555 1_555 yes
Mo(1) C(6) C(4) 68.2(5) 1_555 1_555 3_555 yes
Mo(1) C(6) C(5) 64(1) 1_555 1_555 1_555 yes
Mo(1) C(6) C(5) 55.7(4) 1_555 1_555 6_655 yes
Mo(1) C(6) C(6) 72.9(2) 1_555 1_555 3_555 yes
Mo(1) C(6) C(7) 90.9(4) 1_555 1_555 3_555 yes
Mo(1) C(6) C(8) 115.5(8) 1_555 1_555 1_555 yes
Mo(1) C(6) C(9) 129.0(7) 1_555 1_555 1_555 yes
C(4) C(6) C(4) 74.8(6) 1_555 1_555 3_555 yes
C(4) C(6) C(5) 6(1) 1_555 1_555 1_555 yes
C(4) C(6) C(5) 37.3(3) 1_555 1_555 6_655 yes
C(4) C(6) C(6) 34.4(3) 1_555 1_555 3_555 yes
C(4) C(6) C(7) 111.7(6) 1_555 1_555 3_555 yes
C(4) C(6) C(8) 91.6(6) 1_555 1_555 1_555 yes
C(4) C(6) C(9) 158.0(9) 1_555 1_555 1_555 yes
C(4) C(6) C(5) 78(1) 3_555 1_555 1_555 yes
C(4) C(6) C(5) 37.6(4) 3_555 1_555 6_655 yes
C(4) C(6) C(6) 109.2(5) 3_555 1_555 3_555 yes
C(4) C(6) C(7) 37.0(4) 3_555 1_555 3_555 yes
C(4) C(6) C(8) 161(1) 3_555 1_555 1_555 yes
C(4) C(6) C(9) 126.7(9) 3_555 1_555 1_555 yes
C(5) C(6) C(5) 41(1) 1_555 1_555 6_655 yes
C(5) C(6) C(6) 30(1) 1_555 1_555 3_555 yes
C(5) C(6) C(7) 115(1) 1_555 1_555 3_555 yes
C(5) C(6) C(8) 86(1) 1_555 1_555 1_555 yes
C(5) C(6) C(9) 152(1) 1_555 1_555 1_555 yes
C(5) C(6) C(6) 71.7(2) 6_655 1_555 3_555 yes
C(5) C(6) C(7) 74.5(4) 6_655 1_555 3_555 yes
C(5) C(6) C(8) 127.8(7) 6_655 1_555 1_555 yes
C(5) C(6) C(9) 163.9(8) 6_655 1_555 1_555 yes
C(6) C(6) C(7) 146.0(3) 3_555 1_555 3_555 yes
C(6) C(6) C(8) 58.1(5) 3_555 1_555 1_555 yes
C(6) C(6) C(9) 123.9(7) 3_555 1_555 1_555 yes
C(7) C(6) C(8) 151.8(7) 3_555 1_555 1_555 yes
C(7) C(6) C(9) 89.7(7) 3_555 1_555 1_555 yes
C(8) C(6) C(9) 66.5(8) 1_555 1_555 1_555 yes
C(4) C(7) C(6) 33.6(3) 1_555 1_555 3_555 yes
C(4) C(7) C(6) 33.6(3) 1_555 1_555 8_655 yes
C(6) C(7) C(6) 67.2(6) 3_555 1_555 8_655 yes
C(5) C(8) C(6) 32.5(6) 1_555 1_555 1_555 yes
C(5) C(8) C(6) 32.5(6) 1_555 1_555 3_555 yes
C(5) C(8) C(9) 94.5(9) 1_555 1_555 1_555 yes
C(5) C(8) C(9) 94.5(9) 1_555 1_555 3_555 yes
C(6) C(8) C(6) 63(1) 1_555 1_555 3_555 yes
C(6) C(8) C(9) 62.0(7) 1_555 1_555 1_555 yes
C(6) C(8) C(9) 125(1) 1_555 1_555 3_555 yes
C(6) C(8) C(9) 125(1) 3_555 1_555 1_555 yes
C(6) C(8) C(9) 62.0(7) 3_555 1_555 3_555 yes
C(9) C(8) C(9) 161(2) 1_555 1_555 3_555 yes
C(5) C(9) C(6) 9.5(6) 1_555 1_555 1_555 yes
C(5) C(9) C(8) 42.1(8) 1_555 1_555 1_555 yes
C(6) C(9) C(8) 51.5(8) 1_555 1_555 1_555 yes
N(2) C(10) C(10) 54.2(6) 1_555 1_555 3_555 yes
N(2) C(10) C(11) 111.4(9) 1_555 1_555 1_555 yes
N(2) C(10) C(12) 38.5(5) 1_555 1_555 3_555 yes
N(2) C(10) C(14) 55.6(5) 1_555 1_555 1_555 yes
N(2) C(10) C(14) 34.1(3) 1_555 1_555 3_555 yes
N(2) C(10) C(14) 55.6(5) 1_555 1_555 6_555 yes
N(2) C(10) C(14) 34.1(3) 1_555 1_555 8_555 yes
C(10) C(10) C(11) 57.1(5) 3_555 1_555 1_555 yes
C(10) C(10) C(12) 92.8(5) 3_555 1_555 3_555 yes
C(10) C(10) C(14) 92.1(6) 3_555 1_555 1_555 yes
C(10) C(10) C(14) 43.5(4) 3_555 1_555 3_555 yes
C(10) C(10) C(14) 92.1(6) 3_555 1_555 6_555 yes
C(10) C(10) C(14) 43.5(4) 3_555 1_555 8_555 yes
C(11) C(10) C(12) 149.9(9) 1_555 1_555 3_555 yes
C(11) C(10) C(14) 128.9(7) 1_555 1_555 1_555 yes
C(11) C(10) C(14) 91.4(6) 1_555 1_555 3_555 yes
C(11) C(10) C(14) 128.9(7) 1_555 1_555 6_555 yes
C(11) C(10) C(14) 91.4(6) 1_555 1_555 8_555 yes
C(12) C(10) C(14) 43.6(4) 3_555 1_555 1_555 yes
C(12) C(10) C(14) 62.4(4) 3_555 1_555 3_555 yes
C(12) C(10) C(14) 43.6(4) 3_555 1_555 6_555 yes
C(12) C(10) C(14) 62.4(4) 3_555 1_555 8_555 yes
C(14) C(10) C(14) 48.6(6) 1_555 1_555 3_555 yes
C(14) C(10) C(14) 87.2(8) 1_555 1_555 6_555 yes
C(14) C(10) C(14) 89.6(7) 1_555 1_555 8_555 yes
C(14) C(10) C(14) 89.6(7) 3_555 1_555 6_555 yes
C(14) C(10) C(14) 56.7(5) 3_555 1_555 8_555 yes
C(14) C(10) C(14) 48.6(6) 6_555 1_555 8_555 yes
C(10) C(11) C(10) 65.7(10) 1_555 1_555 3_555 yes
N(2) C(12) C(10) 37.6(5) 1_555 1_555 3_555 yes
N(2) C(12) C(12) 49.6(6) 1_555 1_555 3_555 yes
N(2) C(12) C(13) 104.0(9) 1_555 1_555 1_555 yes
N(2) C(12) C(14) 33.5(3) 1_555 1_555 1_555 yes
N(2) C(12) C(14) 57.0(5) 1_555 1_555 3_555 yes
N(2) C(12) C(14) 33.5(3) 1_555 1_555 6_555 yes
N(2) C(12) C(14) 57.0(5) 1_555 1_555 8_555 yes
C(10) C(12) C(12) 87.2(5) 3_555 1_555 3_555 yes
C(10) C(12) C(13) 141.7(9) 3_555 1_555 1_555 yes
C(10) C(12) C(14) 61.1(5) 3_555 1_555 1_555 yes
C(10) C(12) C(14) 46.4(4) 3_555 1_555 3_555 yes
C(10) C(12) C(14) 61.1(5) 3_555 1_555 6_555 yes
C(10) C(12) C(14) 46.4(4) 3_555 1_555 8_555 yes
C(12) C(12) C(13) 54.4(5) 3_555 1_555 1_555 yes
C(12) C(12) C(14) 40.4(3) 3_555 1_555 1_555 yes
C(12) C(12) C(14) 88.2(6) 3_555 1_555 3_555 yes
C(12) C(12) C(14) 40.4(3) 3_555 1_555 6_555 yes
C(12) C(12) C(14) 88.2(6) 3_555 1_555 8_555 yes
C(13) C(12) C(14) 85.4(6) 1_555 1_555 1_555 yes
C(13) C(12) C(14) 122.9(7) 1_555 1_555 3_555 yes
C(13) C(12) C(14) 85.4(6) 1_555 1_555 6_555 yes
C(13) C(12) C(14) 122.9(7) 1_555 1_555 8_555 yes
C(14) C(12) C(14) 47.8(6) 1_555 1_555 3_555 yes
C(14) C(12) C(14) 56.0(5) 1_555 1_555 6_555 yes
C(14) C(12) C(14) 90.5(7) 1_555 1_555 8_555 yes
C(14) C(12) C(14) 90.5(7) 3_555 1_555 6_555 yes
C(14) C(12) C(14) 92.7(9) 3_555 1_555 8_555 yes
C(14) C(12) C(14) 47.8(6) 6_555 1_555 8_555 yes
C(12) C(13) C(12) 71.1(10) 1_555 1_555 3_555 yes
N(2) C(14) C(10) 54.6(5) 1_555 1_555 1_555 yes
N(2) C(14) C(10) 33.6(4) 1_555 1_555 3_555 yes
N(2) C(14) C(12) 33.8(4) 1_555 1_555 1_555 yes
N(2) C(14) C(12) 57.7(6) 1_555 1_555 3_555 yes
N(2) C(14) C(14) 51.7(4) 1_555 1_555 3_555 yes
N(2) C(14) C(14) 38.3(4) 1_555 1_555 6_555 yes
N(2) C(14) C(15) 107.3(6) 1_555 1_555 1_555 yes
C(10) C(14) C(10) 44.4(8) 1_555 1_555 3_555 yes
C(10) C(14) C(12) 88.4(6) 1_555 1_555 1_555 yes
C(10) C(14) C(12) 90.0(6) 1_555 1_555 3_555 yes
C(10) C(14) C(14) 87.9(6) 1_555 1_555 3_555 yes
C(10) C(14) C(14) 46.4(4) 1_555 1_555 6_555 yes
C(10) C(14) C(15) 124.2(8) 1_555 1_555 1_555 yes
C(10) C(14) C(12) 56.5(4) 3_555 1_555 1_555 yes
C(10) C(14) C(12) 91.3(6) 3_555 1_555 3_555 yes
C(10) C(14) C(14) 43.5(4) 3_555 1_555 3_555 yes
C(10) C(14) C(14) 61.6(3) 3_555 1_555 6_555 yes
C(10) C(14) C(15) 89.5(5) 3_555 1_555 1_555 yes
C(12) C(14) C(12) 51.4(8) 1_555 1_555 3_555 yes
C(12) C(14) C(14) 40.4(3) 1_555 1_555 3_555 yes
C(12) C(14) C(14) 62.0(3) 1_555 1_555 6_555 yes
C(12) C(14) C(15) 87.0(5) 1_555 1_555 1_555 yes
C(12) C(14) C(14) 91.8(6) 3_555 1_555 3_555 yes
C(12) C(14) C(14) 43.6(4) 3_555 1_555 6_555 yes
C(12) C(14) C(15) 127.0(8) 3_555 1_555 1_555 yes
C(14) C(14) C(14) 90.0 3_555 1_555 6_555 yes
C(14) C(14) C(15) 55.6(4) 3_555 1_555 1_555 yes
C(14) C(14) C(15) 145.6(4) 6_555 1_555 1_555 yes
C(14) C(15) C(14) 68.8(7) 1_555 1_555 3_555 yes

loop_
_geom_bond_atom_site_label_1
_geom_bond_atom_site_label_2
_geom_bond_distance
_geom_bond_site_symmetry_1
_geom_bond_site_symmetry_2
_geom_bond_publ_flag
Mo(1) S(1) 2.411(1) 1_555 1_555 yes
Mo(1) S(1) 2.411(1) 1_555 3_555 yes
Mo(1) S(1) 2.411(1) 1_555 6_655 yes
Mo(1) S(1) 2.411(1) 1_555 8_655 yes
Mo(1) C(4) 2.300(6) 1_555 1_555 yes
Mo(1) C(4) 2.300(6) 1_555 3_555 yes
Mo(1) C(5) 2.20(1) 1_555 1_555 yes
Mo(1) C(5) 2.20(1) 1_555 6_655 yes
Mo(1) C(6) 2.428(9) 1_555 1_555 yes
Mo(1) C(6) 2.428(9) 1_555 3_555 yes
Mo(1) C(6) 2.428(9) 1_555 6_655 yes
Mo(1) C(6) 2.428(9) 1_555 8_655 yes
S(1) C(1) 1.726(4) 1_555 1_555 yes
N(1) C(3) 1.157(9) 1_555 1_555 yes
N(2) C(10) 1.50(1) 1_555 1_555 yes
N(2) C(10) 1.50(1) 1_555 3_555 yes
N(2) C(12) 1.53(1) 1_555 1_555 yes
N(2) C(12) 1.53(1) 1_555 3_555 yes
N(2) C(14) 1.518(9) 1_555 1_555 yes
N(2) C(14) 1.518(9) 1_555 3_555 yes
N(2) C(14) 1.518(9) 1_555 6_555 yes
N(2) C(14) 1.518(9) 1_555 8_555 yes
C(1) C(2) 1.369(8) 1_555 1_555 yes
C(1) C(3) 2.441(8) 1_555 1_555 yes
C(1) C(3) 2.441(8) 1_555 6_655 yes
C(2) C(3) 1.443(8) 1_555 1_555 yes
C(2) C(3) 1.443(8) 1_555 6_655 yes
C(3) C(3) 2.49(2) 1_555 6_655 yes
C(4) C(4) 2.33(1) 1_555 3_555 yes
C(4) C(5) 1.45(1) 1_555 1_555 yes
C(4) C(5) 1.45(1) 1_555 6_655 yes
C(4) C(6) 2.28(1) 1_555 1_555 yes
C(4) C(6) 1.36(1) 1_555 3_555 yes
C(4) C(6) 2.28(1) 1_555 6_655 yes
C(4) C(6) 1.36(1) 1_555 8_655 yes
C(4) C(7) 1.48(1) 1_555 1_555 yes
C(5) C(5) 1.74(3) 1_555 6_655 yes
C(5) C(6) 0.83(1) 1_555 1_555 yes
C(5) C(6) 0.83(1) 1_555 3_555 yes
C(5) C(6) 2.27(2) 1_555 6_655 yes
C(5) C(6) 2.27(2) 1_555 8_655 yes
C(5) C(8) 1.55(2) 1_555 1_555 yes
C(5) C(9) 2.30(2) 1_555 1_555 yes
C(5) C(9) 2.30(2) 1_555 3_555 yes
C(6) C(6) 1.43(2) 1_555 3_555 yes
C(6) C(7) 2.32(1) 1_555 3_555 yes
C(6) C(8) 1.36(2) 1_555 1_555 yes
C(6) C(9) 1.53(2) 1_555 1_555 yes
C(8) C(9) 1.59(1) 1_555 1_555 yes
C(8) C(9) 1.59(1) 1_555 3_555 yes
C(10) C(10) 1.75(3) 1_555 3_555 yes
C(10) C(11) 1.62(2) 1_555 1_555 yes
C(10) C(12) 2.39(2) 1_555 3_555 yes
C(10) C(14) 1.73(1) 1_555 1_555 yes
C(10) C(14) 2.51(1) 1_555 3_555 yes
C(10) C(14) 1.73(1) 1_555 6_555 yes
C(10) C(14) 2.51(1) 1_555 8_555 yes
C(12) C(12) 1.98(3) 1_555 3_555 yes
C(12) C(13) 1.71(2) 1_555 1_555 yes
C(12) C(14) 2.54(1) 1_555 1_555 yes
C(12) C(14) 1.65(1) 1_555 3_555 yes
C(12) C(14) 2.54(1) 1_555 6_555 yes
C(12) C(14) 1.65(1) 1_555 8_555 yes
C(14) C(14) 1.88(2) 1_555 3_555 yes
C(14) C(14) 2.38(2) 1_555 6_555 yes
C(14) C(15) 1.67(1) 1_555 1_555 yes

loop_
_geom_contact_atom_site_label_1
_geom_contact_atom_site_label_2
_geom_contact_distance
_geom_contact_site_symmetry_1
_geom_contact_site_symmetry_2
_geom_contact_publ_flag
C(10) C(14) 2.51(1) 1_555 3_555 ?
C(10) C(14) 2.51(1) 1_555 8_555 ?
C(12) C(14) 2.54(1) 1_555 1_555 ?
C(12) C(14) 2.54(1) 1_555 6_555 ?
N(1) C(12) 3.27(1) 1_555 2_555 ?
N(1) C(14) 3.35(1) 1_555 4_554 ?
N(1) C(14) 3.56(1) 1_555 3_555 ?
C(3) C(9) 3.52(1) 1_555 13_555 ?

loop_
_geom_torsion_atom_site_label_1
_geom_torsion_atom_site_label_2
_geom_torsion_atom_site_label_3
_geom_torsion_atom_site_label_4
_geom_torsion
_geom_torsion_site_symmetry_1
_geom_torsion_site_symmetry_2
_geom_torsion_site_symmetry_3
_geom_torsion_site_symmetry_4
_geom_torsion_publ_flag
Mo(1) S(1) C(1) S(1) -9.6(3) 1_555 1_555 1_555 6_655 yes
Mo(1) S(1) C(1) C(2) 164.3(5) 1_555 1_555 1_555 1_555 yes
Mo(1) S(1) C(1) C(3) 165.7(2) 1_555 1_555 1_555 1_555 yes
Mo(1) S(1) C(1) C(3) 159.1(8) 1_555 1_555 1_555 6_655 yes
Mo(1) S(1) C(1) S(1) 9.6(3) 1_555 3_555 3_555 8_655 yes
Mo(1) S(1) C(1) C(2) -164.3(5) 1_555 3_555 3_555 3_555 yes
Mo(1) S(1) C(1) S(1) 9.6(3) 1_555 6_655 1_555 1_555 yes
Mo(1) S(1) C(1) C(2) -164.3(5) 1_555 6_655 1_555 1_555 yes
Mo(1) S(1) C(1) C(3) -159.1(8) 1_555 6_655 1_555 1_555 yes
Mo(1) S(1) C(1) C(3) -165.7(2) 1_555 6_655 1_555 6_655 yes
Mo(1) S(1) C(1) S(1) -9.6(3) 1_555 8_655 3_555 3_555 yes
Mo(1) S(1) C(1) C(2) 164.3(5) 1_555 8_655 3_555 3_555 yes
Mo(1) C(4) C(4) C(5) 92.5(9) 1_555 1_555 3_555 1_555 yes
Mo(1) C(4) C(4) C(5) -92.5(9) 1_555 1_555 3_555 6_655 yes
Mo(1) C(4) C(4) C(6) 87.7(5) 1_555 1_555 3_555 1_555 yes
Mo(1) C(4) C(4) C(6) -87.7(5) 1_555 1_555 3_555 6_655 yes
Mo(1) C(4) C(4) C(7) 180.0 1_555 1_555 3_555 3_555 yes
Mo(1) C(4) C(5) C(4) -68.9(7) 1_555 1_555 1_555 3_555 yes
Mo(1) C(4) C(5) C(5) -71.9(5) 1_555 1_555 1_555 6_655 yes
Mo(1) C(4) C(5) C(6) -21(10) 1_555 1_555 1_555 1_555 yes
Mo(1) C(4) C(5) C(6) 103(1) 1_555 1_555 1_555 3_555 yes
Mo(1) C(4) C(5) C(6) -69.0(3) 1_555 1_555 1_555 6_655 yes
Mo(1) C(4) C(5) C(6) -69.0(6) 1_555 1_555 1_555 8_655 yes
Mo(1) C(4) C(5) C(8) 115(1) 1_555 1_555 1_555 1_555 yes
Mo(1) C(4) C(5) C(9) 95(4) 1_555 1_555 1_555 1_555 yes
Mo(1) C(4) C(5) C(9) 108.3(5) 1_555 1_555 1_555 3_555 yes
Mo(1) C(4) C(5) C(4) 68.9(7) 1_555 1_555 6_655 3_555 yes
Mo(1) C(4) C(5) C(5) 71.9(5) 1_555 1_555 6_655 1_555 yes
Mo(1) C(4) C(5) C(6) 21(10) 1_555 1_555 6_655 6_655 yes
Mo(1) C(4) C(5) C(6) -103(1) 1_555 1_555 6_655 8_655 yes
Mo(1) C(4) C(5) C(8) -115(1) 1_555 1_555 6_655 6_655 yes
Mo(1) C(4) C(6) C(4) -73.4(4) 1_555 1_555 1_555 3_555 yes
Mo(1) C(4) C(6) C(5) 157(10) 1_555 1_555 1_555 1_555 yes
Mo(1) C(4) C(6) C(5) -73.5(6) 1_555 1_555 1_555 6_655 yes
Mo(1) C(4) C(6) C(6) 106.6(4) 1_555 1_555 1_555 3_555 yes
Mo(1) C(4) C(6) C(7) -77.0(4) 1_555 1_555 1_555 3_555 yes
Mo(1) C(4) C(6) C(8) 119.3(10) 1_555 1_555 1_555 1_555 yes
Mo(1) C(4) C(6) C(9) 116(1) 1_555 1_555 1_555 1_555 yes
Mo(1) C(4) C(6) C(5) -66(1) 1_555 1_555 3_555 1_555 yes
Mo(1) C(4) C(6) C(6) -61.6(2) 1_555 1_555 3_555 1_555 yes
Mo(1) C(4) C(6) C(8) -105(2) 1_555 1_555 3_555 1_555 yes
Mo(1) C(4) C(6) C(9) 123.2(9) 1_555 1_555 3_555 3_555 yes
Mo(1) C(4) C(6) C(4) 73.4(4) 1_555 1_555 6_655 3_555 yes
Mo(1) C(4) C(6) C(5) -157(10) 1_555 1_555 6_655 6_655 yes
Mo(1) C(4) C(6) C(6) -106.6(4) 1_555 1_555 6_655 8_655 yes
Mo(1) C(4) C(6) C(8) -119.3(10) 1_555 1_555 6_655 6_655 yes
Mo(1) C(4) C(6) C(9) -116(1) 1_555 1_555 6_655 6_655 yes
Mo(1) C(4) C(6) C(5) 66(1) 1_555 1_555 8_655 6_655 yes
Mo(1) C(4) C(6) C(6) 61.6(2) 1_555 1_555 8_655 6_655 yes
Mo(1) C(4) C(6) C(8) 105(2) 1_555 1_555 8_655 6_655 yes
Mo(1) C(4) C(6) C(9) -123.2(9) 1_555 1_555 8_655 8_655 yes
Mo(1) C(4) C(7) C(6) -89.5(5) 1_555 1_555 1_555 3_555 yes
Mo(1) C(4) C(7) C(6) 89.5(5) 1_555 1_555 1_555 8_655 yes
Mo(1) C(4) C(5) C(4) 68.9(7) 1_555 3_555 1_555 1_555 yes
Mo(1) C(4) C(5) C(5) 71.9(5) 1_555 3_555 1_555 6_655 yes
Mo(1) C(4) C(5) C(6) -103(1) 1_555 3_555 1_555 1_555 yes
Mo(1) C(4) C(5) C(6) 21(10) 1_555 3_555 1_555 3_555 yes
Mo(1) C(4) C(5) C(6) 69.0(6) 1_555 3_555 1_555 6_655 yes
Mo(1) C(4) C(5) C(6) 69.0(3) 1_555 3_555 1_555 8_655 yes
Mo(1) C(4) C(5) C(8) -115(1) 1_555 3_555 1_555 1_555 yes
Mo(1) C(4) C(5) C(9) -108.3(5) 1_555 3_555 1_555 1_555 yes
Mo(1) C(4) C(5) C(9) -95(4) 1_555 3_555 1_555 3_555 yes
Mo(1) C(4) C(5) C(4) -68.9(7) 1_555 3_555 6_655 1_555 yes
Mo(1) C(4) C(5) C(5) -71.9(5) 1_555 3_555 6_655 1_555 yes
Mo(1) C(4) C(5) C(6) 103(1) 1_555 3_555 6_655 6_655 yes
Mo(1) C(4) C(5) C(6) -21(10) 1_555 3_555 6_655 8_655 yes
Mo(1) C(4) C(5) C(8) 115(1) 1_555 3_555 6_655 6_655 yes
Mo(1) C(4) C(6) C(4) 61.6(2) 1_555 3_555 1_555 1_555 yes
Mo(1) C(4) C(6) C(5) 66(1) 1_555 3_555 1_555 1_555 yes
Mo(1) C(4) C(6) C(5) 61.6(6) 1_555 3_555 1_555 6_655 yes
Mo(1) C(4) C(6) C(6) 61.6(2) 1_555 3_555 1_555 3_555 yes
Mo(1) C(4) C(6) C(7) -123.9(6) 1_555 3_555 1_555 3_555 yes
Mo(1) C(4) C(6) C(8) 105(2) 1_555 3_555 1_555 1_555 yes
Mo(1) C(4) C(6) C(9) -123.2(9) 1_555 3_555 1_555 1_555 yes
Mo(1) C(4) C(6) C(5) -66(1) 1_555 3_555 6_655 6_655 yes
Mo(1) C(4) C(6) C(6) -61.6(2) 1_555 3_555 6_655 8_655 yes
Mo(1) C(4) C(6) C(8) -105(2) 1_555 3_555 6_655 6_655 yes
Mo(1) C(4) C(6) C(9) 123.2(9) 1_555 3_555 6_655 6_655 yes
Mo(1) C(5) C(4) C(4) 68.9(7) 1_555 1_555 1_555 3_555 yes
Mo(1) C(5) C(4) C(5) 71.9(5) 1_555 1_555 1_555 6_655 yes
Mo(1) C(5) C(4) C(6) 21(10) 1_555 1_555 1_555 1_555 yes
Mo(1) C(5) C(4) C(6) -103(1) 1_555 1_555 1_555 3_555 yes
Mo(1) C(5) C(4) C(6) 69.0(3) 1_555 1_555 1_555 6_655 yes
Mo(1) C(5) C(4) C(6) 69.0(6) 1_555 1_555 1_555 8_655 yes
Mo(1) C(5) C(4) C(7) -119(1) 1_555 1_555 1_555 1_555 yes
Mo(1) C(5) C(4) C(5) -71.9(5) 1_555 1_555 3_555 6_655 yes
Mo(1) C(5) C(4) C(6) 103(1) 1_555 1_555 3_555 1_555 yes
Mo(1) C(5) C(4) C(6) -69.0(6) 1_555 1_555 3_555 6_655 yes
Mo(1) C(5) C(4) C(7) 119(1) 1_555 1_555 3_555 3_555 yes
Mo(1) C(5) C(5) C(4) -88.2(7) 1_555 1_555 6_655 1_555 yes
Mo(1) C(5) C(5) C(4) 88.2(7) 1_555 1_555 6_655 3_555 yes
Mo(1) C(5) C(5) C(6) 82(1) 1_555 1_555 6_655 6_655 yes
Mo(1) C(5) C(5) C(6) -82(1) 1_555 1_555 6_655 8_655 yes
Mo(1) C(5) C(5) C(8) 180.0 1_555 1_555 6_655 6_655 yes
Mo(1) C(5) C(6) C(4) -20(9) 1_555 1_555 1_555 1_555 yes
Mo(1) C(5) C(6) C(4) -71.0(6) 1_555 1_555 1_555 3_555 yes
Mo(1) C(5) C(6) C(5) -66.3(7) 1_555 1_555 1_555 6_655 yes
Mo(1) C(5) C(6) C(6) 99(1) 1_555 1_555 1_555 3_555 yes
Mo(1) C(5) C(6) C(7) -78.0(9) 1_555 1_555 1_555 3_555 yes
Mo(1) C(5) C(6) C(8) 120(1) 1_555 1_555 1_555 1_555 yes
Mo(1) C(5) C(6) C(9) 126(2) 1_555 1_555 1_555 1_555 yes
Mo(1) C(5) C(6) C(4) 71.0(6) 1_555 1_555 3_555 1_555 yes
Mo(1) C(5) C(6) C(6) -99(1) 1_555 1_555 3_555 1_555 yes
Mo(1) C(5) C(6) C(8) -120(1) 1_555 1_555 3_555 1_555 yes
Mo(1) C(5) C(6) C(9) -126(2) 1_555 1_555 3_555 3_555 yes
Mo(1) C(5) C(6) C(4) 98.5(7) 1_555 1_555 6_655 3_555 yes
Mo(1) C(5) C(6) C(5) -88(1) 1_555 1_555 6_655 6_655 yes
Mo(1) C(5) C(6) C(6) -81.4(2) 1_555 1_555 6_655 8_655 yes
Mo(1) C(5) C(6) C(8) -97(1) 1_555 1_555 6_655 6_655 yes
Mo(1) C(5) C(6) C(9) 112(2) 1_555 1_555 6_655 6_655 yes
Mo(1) C(5) C(6) C(4) -98.5(7) 1_555 1_555 8_655 1_555 yes
Mo(1) C(5) C(6) C(5) 88(1) 1_555 1_555 8_655 6_655 yes
Mo(1) C(5) C(6) C(6) 81.4(2) 1_555 1_555 8_655 6_655 yes
Mo(1) C(5) C(6) C(8) 97(1) 1_555 1_555 8_655 6_655 yes
Mo(1) C(5) C(6) C(9) -112(2) 1_555 1_555 8_655 8_655 yes
Mo(1) C(5) C(8) C(6) -79(1) 1_555 1_555 1_555 1_555 yes
Mo(1) C(5) C(8) C(6) 79(1) 1_555 1_555 1_555 3_555 yes
Mo(1) C(5) C(8) C(9) -82.2(10) 1_555 1_555 1_555 1_555 yes
Mo(1) C(5) C(8) C(9) 82.2(10) 1_555 1_555 1_555 3_555 yes
Mo(1) C(5) C(9) C(6) -56(3) 1_555 1_555 1_555 1_555 yes
Mo(1) C(5) C(9) C(8) 116(1) 1_555 1_555 1_555 1_555 yes
Mo(1) C(5) C(9) C(6) 56(3) 1_555 1_555 3_555 3_555 yes
Mo(1) C(5) C(9) C(8) -116(1) 1_555 1_555 3_555 1_555 yes
Mo(1) C(5) C(4) C(4) -68.9(7) 1_555 6_655 1_555 3_555 yes
Mo(1) C(5) C(4) C(5) -71.9(5) 1_555 6_655 1_555 1_555 yes
Mo(1) C(5) C(4) C(6) -69.0(3) 1_555 6_655 1_555 1_555 yes
Mo(1) C(5) C(4) C(6) -69.0(6) 1_555 6_655 1_555 3_555 yes
Mo(1) C(5) C(4) C(6) -21(10) 1_555 6_655 1_555 6_655 yes
Mo(1) C(5) C(4) C(6) 103(1) 1_555 6_655 1_555 8_655 yes
Mo(1) C(5) C(4) C(7) 119(1) 1_555 6_655 1_555 1_555 yes
Mo(1) C(5) C(4) C(5) 71.9(5) 1_555 6_655 3_555 1_555 yes
Mo(1) C(5) C(4) C(6) 69.0(6) 1_555 6_655 3_555 1_555 yes
Mo(1) C(5) C(4) C(6) -103(1) 1_555 6_655 3_555 6_655 yes
Mo(1) C(5) C(4) C(7) -119(1) 1_555 6_655 3_555 3_555 yes
Mo(1) C(5) C(5) C(4) 88.2(7) 1_555 6_655 1_555 1_555 yes
Mo(1) C(5) C(5) C(4) -88.2(7) 1_555 6_655 1_555 3_555 yes
Mo(1) C(5) C(5) C(6) -82(1) 1_555 6_655 1_555 1_555 yes
Mo(1) C(5) C(5) C(6) 82(1) 1_555 6_655 1_555 3_555 yes
Mo(1) C(5) C(5) C(6) -82(1) 1_555 6_655 1_555 6_655 yes
Mo(1) C(5) C(5) C(6) 82(1) 1_555 6_655 1_555 8_655 yes
Mo(1) C(5) C(5) C(8) 180.0 1_555 6_655 1_555 1_555 yes
Mo(1) C(5) C(5) C(9) -88.5(6) 1_555 6_655 1_555 1_555 yes
Mo(1) C(5) C(5) C(9) 88.5(6) 1_555 6_655 1_555 3_555 yes
Mo(1) C(5) C(6) C(4) 71.0(6) 1_555 6_655 6_655 3_555 yes
Mo(1) C(5) C(6) C(6) -99(1) 1_555 6_655 6_655 8_655 yes
Mo(1) C(5) C(6) C(8) -120(1) 1_555 6_655 6_655 6_655 yes
Mo(1) C(5) C(6) C(9) -126(2) 1_555 6_655 6_655 6_655 yes
Mo(1) C(5) C(6) C(4) -71.0(6) 1_555 6_655 8_655 1_555 yes
Mo(1) C(5) C(6) C(6) 99(1) 1_555 6_655 8_655 6_655 yes
Mo(1) C(5) C(6) C(8) 120(1) 1_555 6_655 8_655 6_655 yes
Mo(1) C(5) C(6) C(9) 126(2) 1_555 6_655 8_655 8_655 yes
Mo(1) C(5) C(8) C(6) 79(1) 1_555 6_655 6_655 6_655 yes
Mo(1) C(5) C(8) C(6) -79(1) 1_555 6_655 6_655 8_655 yes
Mo(1) C(5) C(8) C(9) 82.2(10) 1_555 6_655 6_655 6_655 yes
Mo(1) C(5) C(8) C(9) -82.2(10) 1_555 6_655 6_655 8_655 yes
Mo(1) C(6) C(4) C(4) 73.4(4) 1_555 1_555 1_555 3_555 yes
Mo(1) C(6) C(4) C(5) -157(10) 1_555 1_555 1_555 1_555 yes
Mo(1) C(6) C(4) C(5) 73.5(6) 1_555 1_555 1_555 6_655 yes
Mo(1) C(6) C(4) C(6) -106.6(4) 1_555 1_555 1_555 3_555 yes
Mo(1) C(6) C(4) C(6) 70.6(2) 1_555 1_555 1_555 6_655 yes
Mo(1) C(6) C(4) C(6) 68.8(5) 1_555 1_555 1_555 8_655 yes
Mo(1) C(6) C(4) C(7) -115.8(10) 1_555 1_555 1_555 1_555 yes
Mo(1) C(6) C(4) C(5) -66(1) 1_555 1_555 3_555 1_555 yes
Mo(1) C(6) C(4) C(5) -61.6(6) 1_555 1_555 3_555 6_655 yes
Mo(1) C(6) C(4) C(6) -54(1) 1_555 1_555 3_555 6_655 yes
Mo(1) C(6) C(4) C(7) 123.9(6) 1_555 1_555 3_555 3_555 yes
Mo(1) C(6) C(5) C(4) 20(9) 1_555 1_555 1_555 1_555 yes
Mo(1) C(6) C(5) C(4) 71.0(6) 1_555 1_555 1_555 3_555 yes
Mo(1) C(6) C(5) C(5) 66.3(7) 1_555 1_555 1_555 6_655 yes
Mo(1) C(6) C(5) C(6) -99(1) 1_555 1_555 1_555 3_555 yes
Mo(1) C(6) C(5) C(6) 66.3(7) 1_555 1_555 1_555 6_655 yes
Mo(1) C(6) C(5) C(6) 59(1) 1_555 1_555 1_555 8_655 yes
Mo(1) C(6) C(5) C(8) -120(1) 1_555 1_555 1_555 1_555 yes
Mo(1) C(6) C(5) C(9) -126(2) 1_555 1_555 1_555 1_555 yes
Mo(1) C(6) C(5) C(9) -107.7(9) 1_555 1_555 1_555 3_555 yes
Mo(1) C(6) C(5) C(4) -81.4(5) 1_555 1_555 6_655 1_555 yes
Mo(1) C(6) C(5) C(4) 98.5(7) 1_555 1_555 6_655 3_555 yes
Mo(1) C(6) C(5) C(5) -88(1) 1_555 1_555 6_655 1_555 yes
Mo(1) C(6) C(5) C(6) 91(1) 1_555 1_555 6_655 6_655 yes
Mo(1) C(6) C(5) C(6) -70(2) 1_555 1_555 6_655 8_655 yes
Mo(1) C(6) C(5) C(8) 109(3) 1_555 1_555 6_655 6_655 yes
Mo(1) C(6) C(6) C(4) 58.7(4) 1_555 1_555 3_555 1_555 yes
Mo(1) C(6) C(6) C(5) 68(2) 1_555 1_555 3_555 1_555 yes
Mo(1) C(6) C(6) C(8) -136(1) 1_555 1_555 3_555 1_555 yes
Mo(1) C(6) C(6) C(9) -125.9(8) 1_555 1_555 3_555 3_555 yes
Mo(1) C(6) C(7) C(4) -50.4(6) 1_555 1_555 3_555 3_555 yes
Mo(1) C(6) C(8) C(5) 59(1) 1_555 1_555 1_555 1_555 yes
Mo(1) C(6) C(8) C(6) 47(1) 1_555 1_555 1_555 3_555 yes
Mo(1) C(6) C(8) C(9) -123.6(8) 1_555 1_555 1_555 1_555 yes
Mo(1) C(6) C(8) C(9) 36(2) 1_555 1_555 1_555 3_555 yes
Mo(1) C(6) C(9) C(5) 111(3) 1_555 1_555 1_555 1_555 yes
Mo(1) C(6) C(9) C(8) 104(1) 1_555 1_555 1_555 1_555 yes
Mo(1) C(6) C(4) C(4) 61.6(2) 1_555 3_555 1_555 3_555 yes
Mo(1) C(6) C(4) C(5) 66(1) 1_555 3_555 1_555 1_555 yes
Mo(1) C(6) C(4) C(5) 61.6(6) 1_555 3_555 1_555 6_655 yes
Mo(1) C(6) C(4) C(6) 61.6(2) 1_555 3_555 1_555 1_555 yes
Mo(1) C(6) C(4) C(6) 58.8(4) 1_555 3_555 1_555 6_655 yes
Mo(1) C(6) C(4) C(6) 54(1) 1_555 3_555 1_555 8_655 yes
Mo(1) C(6) C(4) C(7) -123.9(6) 1_555 3_555 1_555 1_555 yes
Mo(1) C(6) C(5) C(4) -71.0(6) 1_555 3_555 1_555 1_555 yes
Mo(1) C(6) C(5) C(4) -20(9) 1_555 3_555 1_555 3_555 yes
Mo(1) C(6) C(5) C(5) -66.3(7) 1_555 3_555 1_555 6_655 yes
Mo(1) C(6) C(5) C(6) 99(1) 1_555 3_555 1_555 1_555 yes
Mo(1) C(6) C(5) C(6) -59(1) 1_555 3_555 1_555 6_655 yes
Mo(1) C(6) C(5) C(6) -66.3(7) 1_555 3_555 1_555 8_655 yes
Mo(1) C(6) C(5) C(8) 120(1) 1_555 3_555 1_555 1_555 yes
Mo(1) C(6) C(5) C(9) 107.7(9) 1_555 3_555 1_555 1_555 yes
Mo(1) C(6) C(5) C(9) 126(2) 1_555 3_555 1_555 3_555 yes
Mo(1) C(6) C(6) C(4) -58.7(4) 1_555 3_555 1_555 1_555 yes
Mo(1) C(6) C(6) C(4) -58.7(4) 1_555 3_555 1_555 3_555 yes
Mo(1) C(6) C(6) C(5) -68(2) 1_555 3_555 1_555 1_555 yes
Mo(1) C(6) C(6) C(5) -58.7(5) 1_555 3_555 1_555 6_655 yes
Mo(1) C(6) C(6) C(7) -64.6(6) 1_555 3_555 1_555 3_555 yes
Mo(1) C(6) C(6) C(8) 136(1) 1_555 3_555 1_555 1_555 yes
Mo(1) C(6) C(6) C(9) 125.9(8) 1_555 3_555 1_555 1_555 yes
Mo(1) C(6) C(8) C(5) -59(1) 1_555 3_555 1_555 1_555 yes
Mo(1) C(6) C(8) C(6) -47(1) 1_555 3_555 1_555 1_555 yes
Mo(1) C(6) C(8) C(9) -36(2) 1_555 3_555 1_555 1_555 yes
Mo(1) C(6) C(8) C(9) 123.6(8) 1_555 3_555 1_555 3_555 yes
Mo(1) C(6) C(9) C(8) -104(1) 1_555 3_555 3_555 1_555 yes
Mo(1) C(6) C(4) C(5) 61.6(6) 1_555 6_655 3_555 1_555 yes
Mo(1) C(6) C(4) C(5) 66(1) 1_555 6_655 3_555 6_655 yes
Mo(1) C(6) C(4) C(6) 54(1) 1_555 6_655 3_555 1_555 yes
Mo(1) C(6) C(4) C(7) -123.9(6) 1_555 6_655 3_555 3_555 yes
Mo(1) C(6) C(5) C(4) -20(9) 1_555 6_655 6_655 1_555 yes
Mo(1) C(6) C(5) C(4) -71.0(6) 1_555 6_655 6_655 3_555 yes
Mo(1) C(6) C(5) C(5) -66.3(7) 1_555 6_655 6_655 1_555 yes
Mo(1) C(6) C(5) C(6) 99(1) 1_555 6_655 6_655 8_655 yes
Mo(1) C(6) C(5) C(8) 120(1) 1_555 6_655 6_655 6_655 yes
Mo(1) C(6) C(6) C(4) -58.7(4) 1_555 6_655 8_655 1_555 yes
Mo(1) C(6) C(6) C(5) -68(2) 1_555 6_655 8_655 6_655 yes
Mo(1) C(6) C(6) C(8) 136(1) 1_555 6_655 8_655 6_655 yes
Mo(1) C(6) C(6) C(9) 125.9(8) 1_555 6_655 8_655 8_655 yes
Mo(1) C(6) C(8) C(5) -59(1) 1_555 6_655 6_655 6_655 yes
Mo(1) C(6) C(8) C(6) -47(1) 1_555 6_655 6_655 8_655 yes
Mo(1) C(6) C(8) C(9) 123.6(8) 1_555 6_655 6_655 6_655 yes
Mo(1) C(6) C(8) C(9) -36(2) 1_555 6_655 6_655 8_655 yes
Mo(1) C(6) C(9) C(8) -104(1) 1_555 6_655 6_655 6_655 yes
Mo(1) C(6) C(4) C(4) -61.6(2) 1_555 8_655 1_555 3_555 yes
Mo(1) C(6) C(4) C(5) -61.6(6) 1_555 8_655 1_555 1_555 yes
Mo(1) C(6) C(4) C(5) -66(1) 1_555 8_655 1_555 6_655 yes
Mo(1) C(6) C(4) C(6) -58.8(4) 1_555 8_655 1_555 1_555 yes
Mo(1) C(6) C(4) C(6) -54(1) 1_555 8_655 1_555 3_555 yes
Mo(1) C(6) C(4) C(6) -61.6(2) 1_555 8_655 1_555 6_655 yes
Mo(1) C(6) C(4) C(7) 123.9(6) 1_555 8_655 1_555 1_555 yes
Mo(1) C(6) C(5) C(4) 71.0(6) 1_555 8_655 6_655 1_555 yes
Mo(1) C(6) C(5) C(4) 20(9) 1_555 8_655 6_655 3_555 yes
Mo(1) C(6) C(5) C(5) 66.3(7) 1_555 8_655 6_655 1_555 yes
Mo(1) C(6) C(5) C(6) -99(1) 1_555 8_655 6_655 6_655 yes
Mo(1) C(6) C(5) C(8) -120(1) 1_555 8_655 6_655 6_655 yes
Mo(1) C(6) C(6) C(4) 58.7(4) 1_555 8_655 6_655 3_555 yes
Mo(1) C(6) C(6) C(5) 68(2) 1_555 8_655 6_655 6_655 yes
Mo(1) C(6) C(6) C(8) -136(1) 1_555 8_655 6_655 6_655 yes
Mo(1) C(6) C(6) C(9) -125.9(8) 1_555 8_655 6_655 6_655 yes
Mo(1) C(6) C(8) C(5) 59(1) 1_555 8_655 6_655 6_655 yes
Mo(1) C(6) C(8) C(6) 47(1) 1_555 8_655 6_655 6_655 yes
Mo(1) C(6) C(8) C(9) 36(2) 1_555 8_655 6_655 6_655 yes
Mo(1) C(6) C(8) C(9) -123.6(8) 1_555 8_655 6_655 8_655 yes
Mo(1) C(6) C(9) C(8) 104(1) 1_555 8_655 8_655 6_655 yes
S(1) Mo(1) S(1) C(1) 127.8(2) 1_555 1_555 3_555 3_555 yes
S(1) Mo(1) S(1) C(1) -6.8(2) 1_555 1_555 6_655 1_555 yes
S(1) Mo(1) S(1) C(1) -64.0(2) 1_555 1_555 8_655 3_555 yes
S(1) Mo(1) C(4) C(4) -56.3(1) 1_555 1_555 1_555 3_555 yes
S(1) Mo(1) C(4) C(5) -15.9(7) 1_555 1_555 1_555 1_555 yes
S(1) Mo(1) C(4) C(5) -96.7(6) 1_555 1_555 1_555 6_655 yes
S(1) Mo(1) C(4) C(6) -17.4(4) 1_555 1_555 1_555 1_555 yes
S(1) Mo(1) C(4) C(6) 18.1(5) 1_555 1_555 1_555 3_555 yes
S(1) Mo(1) C(4) C(6) -95.2(3) 1_555 1_555 1_555 6_655 yes
S(1) Mo(1) C(4) C(6) -130.6(4) 1_555 1_555 1_555 8_655 yes
S(1) Mo(1) C(4) C(7) 123.7(1) 1_555 1_555 1_555 1_555 yes
S(1) Mo(1) C(4) C(5) 103.7(6) 1_555 1_555 3_555 1_555 yes
S(1) Mo(1) C(4) C(5) -175.5(6) 1_555 1_555 3_555 6_655 yes
S(1) Mo(1) C(4) C(6) 69.8(5) 1_555 1_555 3_555 1_555 yes
S(1) Mo(1) C(4) C(6) -141.5(5) 1_555 1_555 3_555 6_655 yes
S(1) Mo(1) C(4) C(7) -35.89(4) 1_555 1_555 3_555 3_555 yes
S(1) Mo(1) C(5) C(4) 168.7(5) 1_555 1_555 1_555 1_555 yes
S(1) Mo(1) C(5) C(4) -79.2(5) 1_555 1_555 1_555 3_555 yes
S(1) Mo(1) C(5) C(5) -135.23(6) 1_555 1_555 1_555 6_655 yes
S(1) Mo(1) C(5) C(6) -14(1) 1_555 1_555 1_555 1_555 yes
S(1) Mo(1) C(5) C(6) 104(1) 1_555 1_555 1_555 3_555 yes
S(1) Mo(1) C(5) C(6) -115.0(3) 1_555 1_555 1_555 6_655 yes
S(1) Mo(1) C(5) C(6) -155.4(2) 1_555 1_555 1_555 8_655 yes
S(1) Mo(1) C(5) C(8) 44.77(6) 1_555 1_555 1_555 1_555 yes
S(1) Mo(1) C(5) C(9) -0.3(6) 1_555 1_555 1_555 1_555 yes
S(1) Mo(1) C(5) C(9) 89.8(5) 1_555 1_555 1_555 3_555 yes
S(1) Mo(1) C(5) C(4) 117.7(2) 1_555 1_555 6_655 1_555 yes
S(1) Mo(1) C(5) C(4) 5.7(8) 1_555 1_555 6_655 3_555 yes
S(1) Mo(1) C(5) C(5) 61.7(3) 1_555 1_555 6_655 1_555 yes
S(1) Mo(1) C(5) C(6) -58(1) 1_555 1_555 6_655 6_655 yes
S(1) Mo(1) C(5) C(6) -178(1) 1_555 1_555 6_655 8_655 yes
S(1) Mo(1) C(5) C(8) -118.3(3) 1_555 1_555 6_655 6_655 yes
S(1) Mo(1) C(6) C(4) 167.6(3) 1_555 1_555 1_555 1_555 yes
S(1) Mo(1) C(6) C(4) -107.2(4) 1_555 1_555 1_555 3_555 yes
S(1) Mo(1) C(6) C(5) 164(1) 1_555 1_555 1_555 1_555 yes
S(1) Mo(1) C(6) C(5) -147.8(2) 1_555 1_555 1_555 6_655 yes
S(1) Mo(1) C(6) C(6) 133.10(7) 1_555 1_555 1_555 3_555 yes
S(1) Mo(1) C(6) C(7) -77.3(3) 1_555 1_555 1_555 3_555 yes
S(1) Mo(1) C(6) C(8) 92.5(10) 1_555 1_555 1_555 1_555 yes
S(1) Mo(1) C(6) C(9) 13.1(10) 1_555 1_555 1_555 1_555 yes
S(1) Mo(1) C(6) C(4) -167.0(4) 1_555 1_555 3_555 1_555 yes
S(1) Mo(1) C(6) C(5) -79(1) 1_555 1_555 3_555 1_555 yes
S(1) Mo(1) C(6) C(6) -47.39(7) 1_555 1_555 3_555 1_555 yes
S(1) Mo(1) C(6) C(8) -6(1) 1_555 1_555 3_555 1_555 yes
S(1) Mo(1) C(6) C(9) 72(1) 1_555 1_555 3_555 3_555 yes
S(1) Mo(1) C(6) C(4) 43.7(5) 1_555 1_555 6_655 3_555 yes
S(1) Mo(1) C(6) C(5) 131(1) 1_555 1_555 6_655 6_655 yes
S(1) Mo(1) C(6) C(6) 163.3(2) 1_555 1_555 6_655 8_655 yes
S(1) Mo(1) C(6) C(8) -156.1(9) 1_555 1_555 6_655 6_655 yes
S(1) Mo(1) C(6) C(9) -76(1) 1_555 1_555 6_655 6_655 yes
S(1) Mo(1) C(6) C(4) 90.7(5) 1_555 1_555 8_655 1_555 yes
S(1) Mo(1) C(6) C(5) 2(1) 1_555 1_555 8_655 6_655 yes
S(1) Mo(1) C(6) C(6) -28.9(4) 1_555 1_555 8_655 6_655 yes
S(1) Mo(1) C(6) C(8) -69(1) 1_555 1_555 8_655 6_655 yes
S(1) Mo(1) C(6) C(9) -148.9(8) 1_555 1_555 8_655 8_655 yes
S(1) C(1) C(2) C(3) 2.6(9) 1_555 1_555 1_555 1_555 yes
S(1) C(1) C(2) C(3) -175.7(5) 1_555 1_555 1_555 6_655 yes
S(1) C(1) C(3) N(1) 2(1) 1_555 1_555 1_555 1_555 yes
S(1) C(1) C(3) C(2) -177.8(7) 1_555 1_555 1_555 1_555 yes
S(1) C(1) C(3) C(3) -176.9(3) 1_555 1_555 1_555 6_655 yes
S(1) C(1) C(3) N(1) -171(1) 1_555 1_555 6_655 6_655 yes
S(1) C(1) C(3) C(2) 8.5(9) 1_555 1_555 6_655 1_555 yes
N(1) C(3) C(1) C(2) -179(1) 1_555 1_555 1_555 1_555 yes
N(1) C(3) C(1) C(3) 179(1) 1_555 1_555 1_555 6_655 yes
N(1) C(3) C(2) C(1) 3(60) 1_555 1_555 1_555 1_555 yes
N(1) C(3) C(2) C(3) -178(59) 1_555 1_555 1_555 6_655 yes
N(1) C(3) C(3) N(1) 0.0 1_555 1_555 6_655 6_655 yes
N(1) C(3) C(3) C(2) 179(1) 1_555 1_555 6_655 1_555 yes
N(2) C(10) C(10) C(11) 180.0 1_555 1_555 3_555 1_555 yes
N(2) C(10) C(10) C(14) -43.6(4) 1_555 1_555 3_555 3_555 yes
N(2) C(10) C(10) C(14) 43.6(4) 1_555 1_555 3_555 8_555 yes
N(2) C(10) C(11) C(10) 0.0 1_555 1_555 1_555 3_555 yes
N(2) C(10) C(12) C(13) 0.0 1_555 1_555 3_555 1_555 yes
N(2) C(10) C(12) C(14) 90.2(7) 1_555 1_555 3_555 1_555 yes
N(2) C(10) C(12) C(14) -90.2(7) 1_555 1_555 3_555 6_555 yes
N(2) C(10) C(14) C(10) 42.7(4) 1_555 1_555 1_555 3_555 yes
N(2) C(10) C(14) C(12) 2.3(4) 1_555 1_555 1_555 1_555 yes
N(2) C(10) C(14) C(12) -49.1(6) 1_555 1_555 1_555 3_555 yes
N(2) C(10) C(14) C(14) 42.7(4) 1_555 1_555 1_555 3_555 yes
N(2) C(10) C(14) C(14) -49.3(6) 1_555 1_555 1_555 6_555 yes
N(2) C(10) C(14) C(15) 87.6(7) 1_555 1_555 1_555 1_555 yes
N(2) C(10) C(14) C(10) 92.4(8) 1_555 1_555 3_555 3_555 yes
N(2) C(10) C(14) C(12) 3.6(7) 1_555 1_555 3_555 1_555 yes
N(2) C(10) C(14) C(15) -123.3(8) 1_555 1_555 3_555 1_555 yes
N(2) C(10) C(14) C(12) 49.1(6) 1_555 1_555 6_555 3_555 yes
N(2) C(10) C(14) C(15) -87.6(7) 1_555 1_555 6_555 6_555 yes
N(2) C(10) C(14) C(10) -92.4(8) 1_555 1_555 8_555 3_555 yes
N(2) C(10) C(14) C(12) -3.6(7) 1_555 1_555 8_555 1_555 yes
N(2) C(10) C(14) C(15) 123.3(8) 1_555 1_555 8_555 6_555 yes
N(2) C(10) C(10) C(11) 180.0 1_555 3_555 1_555 1_555 yes
N(2) C(10) C(10) C(12) 0.0 1_555 3_555 1_555 3_555 yes
N(2) C(10) C(10) C(14) 43.6(4) 1_555 3_555 1_555 1_555 yes
N(2) C(10) C(10) C(14) 43.6(4) 1_555 3_555 1_555 3_555 yes
N(2) C(10) C(10) C(14) -43.6(4) 1_555 3_555 1_555 6_555 yes
N(2) C(10) C(10) C(14) -43.6(4) 1_555 3_555 1_555 8_555 yes
N(2) C(10) C(11) C(10) 0.0 1_555 3_555 1_555 1_555 yes
N(2) C(10) C(14) C(12) 49.1(6) 1_555 3_555 3_555 1_555 yes
N(2) C(10) C(14) C(15) -87.6(7) 1_555 3_555 3_555 1_555 yes
N(2) C(10) C(14) C(12) -49.1(6) 1_555 3_555 8_555 1_555 yes
N(2) C(10) C(14) C(15) 87.6(7) 1_555 3_555 8_555 6_555 yes
N(2) C(12) C(10) C(10) 0.0 1_555 1_555 3_555 1_555 yes
N(2) C(12) C(10) C(11) 0.0 1_555 1_555 3_555 1_555 yes
N(2) C(12) C(10) C(14) 90.2(7) 1_555 1_555 3_555 3_555 yes
N(2) C(12) C(10) C(14) -90.2(7) 1_555 1_555 3_555 8_555 yes
N(2) C(12) C(12) C(13) 180.0 1_555 1_555 3_555 1_555 yes
N(2) C(12) C(12) C(14) -46.4(4) 1_555 1_555 3_555 1_555 yes
N(2) C(12) C(12) C(14) 46.4(4) 1_555 1_555 3_555 6_555 yes
N(2) C(12) C(13) C(12) 0.0 1_555 1_555 1_555 3_555 yes
N(2) C(12) C(14) C(10) -3.4(6) 1_555 1_555 1_555 1_555 yes
N(2) C(12) C(14) C(10) -36.3(5) 1_555 1_555 1_555 3_555 yes
N(2) C(12) C(14) C(12) 88.0(8) 1_555 1_555 1_555 3_555 yes
N(2) C(12) C(14) C(14) -92.0(8) 1_555 1_555 1_555 3_555 yes
N(2) C(12) C(14) C(14) 36.6(6) 1_555 1_555 1_555 6_555 yes
N(2) C(12) C(14) C(15) -127.8(9) 1_555 1_555 1_555 1_555 yes
N(2) C(12) C(14) C(10) -46.7(6) 1_555 1_555 3_555 3_555 yes
N(2) C(12) C(14) C(15) 88.0(8) 1_555 1_555 3_555 1_555 yes
N(2) C(12) C(14) C(10) 3.4(6) 1_555 1_555 6_555 1_555 yes
N(2) C(12) C(14) C(12) -88.0(8) 1_555 1_555 6_555 3_555 yes
N(2) C(12) C(14) C(15) 127.8(9) 1_555 1_555 6_555 6_555 yes
N(2) C(12) C(14) C(10) 46.7(6) 1_555 1_555 8_555 3_555 yes
N(2) C(12) C(14) C(15) -88.0(8) 1_555 1_555 8_555 6_555 yes
N(2) C(12) C(13) C(12) 0.0 1_555 3_555 1_555 1_555 yes
N(2) C(12) C(14) C(10) 46.7(6) 1_555 3_555 1_555 1_555 yes
N(2) C(12) C(14) C(10) 2.4(5) 1_555 3_555 1_555 3_555 yes
N(2) C(12) C(14) C(12) -41.2(4) 1_555 3_555 1_555 1_555 yes
N(2) C(12) C(14) C(14) -41.2(4) 1_555 3_555 1_555 3_555 yes
N(2) C(12) C(14) C(14) 47.0(6) 1_555 3_555 1_555 6_555 yes
N(2) C(12) C(14) C(15) -88.0(8) 1_555 3_555 1_555 1_555 yes
N(2) C(12) C(14) C(10) -46.7(6) 1_555 3_555 6_555 1_555 yes
N(2) C(12) C(14) C(15) 88.0(8) 1_555 3_555 6_555 6_555 yes
N(2) C(14) C(10) C(10) -42.7(4) 1_555 1_555 1_555 3_555 yes
N(2) C(14) C(10) C(11) -90(1) 1_555 1_555 1_555 1_555 yes
N(2) C(14) C(10) C(12) 49.1(6) 1_555 1_555 1_555 3_555 yes
N(2) C(14) C(10) C(14) -42.7(4) 1_555 1_555 1_555 3_555 yes
N(2) C(14) C(10) C(14) 49.3(6) 1_555 1_555 1_555 6_555 yes
N(2) C(14) C(10) C(14) 0.7(3) 1_555 1_555 1_555 8_555 yes
N(2) C(14) C(10) C(10) 92.4(8) 1_555 1_555 3_555 1_555 yes
N(2) C(14) C(10) C(11) 127.8(7) 1_555 1_555 3_555 1_555 yes
N(2) C(14) C(10) C(14) -87.6(8) 1_555 1_555 3_555 3_555 yes
N(2) C(14) C(10) C(14) -1.1(4) 1_555 1_555 3_555 8_555 yes
N(2) C(14) C(12) C(10) 36.3(5) 1_555 1_555 1_555 3_555 yes
N(2) C(14) C(12) C(12) -88.0(8) 1_555 1_555 1_555 3_555 yes
N(2) C(14) C(12) C(13) -124.2(7) 1_555 1_555 1_555 1_555 yes
N(2) C(14) C(12) C(14) 92.0(8) 1_555 1_555 1_555 3_555 yes
N(2) C(14) C(12) C(14) -36.6(6) 1_555 1_555 1_555 6_555 yes
N(2) C(14) C(12) C(14) -1.2(5) 1_555 1_555 1_555 8_555 yes
N(2) C(14) C(12) C(13) 85.7(9) 1_555 1_555 3_555 1_555 yes
N(2) C(14) C(12) C(14) -47.0(6) 1_555 1_555 3_555 6_555 yes
N(2) C(14) C(14) C(10) 44.8(6) 1_555 1_555 3_555 3_555 yes
N(2) C(14) C(14) C(12) -45.2(6) 1_555 1_555 3_555 1_555 yes
N(2) C(14) C(14) C(15) 179(1) 1_555 1_555 3_555 1_555 yes
N(2) C(14) C(14) C(10) -85(1) 1_555 1_555 6_555 1_555 yes
N(2) C(14) C(14) C(12) 94(1) 1_555 1_555 6_555 3_555 yes
N(2) C(14) C(14) C(15) 3.9(7) 1_555 1_555 6_555 6_555 yes
N(2) C(14) C(15) C(14) -0.2(8) 1_555 1_555 1_555 3_555 yes
N(2) C(14) C(10) C(10) 42.7(4) 1_555 3_555 3_555 1_555 yes
N(2) C(14) C(10) C(11) 90(1) 1_555 3_555 3_555 1_555 yes
N(2) C(14) C(10) C(14) -49.3(6) 1_555 3_555 3_555 8_555 yes
N(2) C(14) C(12) C(10) 46.7(6) 1_555 3_555 1_555 3_555 yes
N(2) C(14) C(12) C(12) -41.2(4) 1_555 3_555 1_555 3_555 yes
N(2) C(14) C(12) C(13) -85.7(9) 1_555 3_555 1_555 1_555 yes
N(2) C(14) C(12) C(14) -41.2(4) 1_555 3_555 1_555 1_555 yes
N(2) C(14) C(12) C(14) -0.8(3) 1_555 3_555 1_555 6_555 yes
N(2) C(14) C(12) C(14) 47.0(6) 1_555 3_555 1_555 8_555 yes
N(2) C(14) C(15) C(14) 0.2(8) 1_555 3_555 1_555 1_555 yes
N(2) C(14) C(10) C(10) 42.7(4) 1_555 6_555 1_555 3_555 yes
N(2) C(14) C(10) C(11) 90(1) 1_555 6_555 1_555 1_555 yes
N(2) C(14) C(10) C(12) -49.1(6) 1_555 6_555 1_555 3_555 yes
N(2) C(14) C(10) C(14) -49.3(6) 1_555 6_555 1_555 1_555 yes
N(2) C(14) C(10) C(14) -0.7(3) 1_555 6_555 1_555 3_555 yes
N(2) C(14) C(10) C(14) 42.7(4) 1_555 6_555 1_555 8_555 yes
N(2) C(14) C(12) C(13) -85.7(9) 1_555 6_555 3_555 1_555 yes
N(2) C(14) C(12) C(14) 47.0(6) 1_555 6_555 3_555 1_555 yes
N(2) C(14) C(15) C(14) 0.2(8) 1_555 6_555 6_555 8_555 yes
N(2) C(14) C(10) C(10) -42.7(4) 1_555 8_555 3_555 1_555 yes
N(2) C(14) C(10) C(11) -90(1) 1_555 8_555 3_555 1_555 yes
N(2) C(14) C(10) C(14) 49.3(6) 1_555 8_555 3_555 3_555 yes
N(2) C(14) C(12) C(10) -46.7(6) 1_555 8_555 1_555 3_555 yes
N(2) C(14) C(12) C(12) 41.2(4) 1_555 8_555 1_555 3_555 yes
N(2) C(14) C(12) C(13) 85.7(9) 1_555 8_555 1_555 1_555 yes
N(2) C(14) C(12) C(14) 0.8(3) 1_555 8_555 1_555 1_555 yes
N(2) C(14) C(12) C(14) -47.0(6) 1_555 8_555 1_555 3_555 yes
N(2) C(14) C(12) C(14) 41.2(4) 1_555 8_555 1_555 6_555 yes
N(2) C(14) C(15) C(14) -0.2(8) 1_555 8_555 6_555 6_555 yes
C(1) S(1) Mo(1) C(4) 143.6(3) 1_555 1_555 1_555 1_555 yes
C(1) S(1) Mo(1) C(4) 97.0(2) 1_555 1_555 1_555 3_555 yes
C(1) S(1) Mo(1) C(5) 133.8(4) 1_555 1_555 1_555 1_555 yes
C(1) S(1) Mo(1) C(5) 93.5(5) 1_555 1_555 1_555 6_655 yes
C(1) S(1) Mo(1) C(6) 128.7(3) 1_555 1_555 1_555 1_555 yes
C(1) S(1) Mo(1) C(6) 153.6(3) 1_555 1_555 1_555 3_555 yes
C(1) S(1) Mo(1) C(6) 74.7(3) 1_555 1_555 1_555 6_655 yes
C(1) S(1) Mo(1) C(6) 92.3(5) 1_555 1_555 1_555 8_655 yes
C(1) S(1) Mo(1) C(4) -143.6(3) 1_555 6_655 1_555 1_555 yes
C(1) S(1) Mo(1) C(4) -97.0(2) 1_555 6_655 1_555 3_555 yes
C(1) S(1) Mo(1) C(5) -93.5(5) 1_555 6_655 1_555 1_555 yes
C(1) S(1) Mo(1) C(5) -133.8(4) 1_555 6_655 1_555 6_655 yes
C(1) S(1) Mo(1) C(6) -74.7(3) 1_555 6_655 1_555 1_555 yes
C(1) S(1) Mo(1) C(6) -92.3(5) 1_555 6_655 1_555 3_555 yes
C(1) S(1) Mo(1) C(6) -128.7(3) 1_555 6_655 1_555 6_655 yes
C(1) S(1) Mo(1) C(6) -153.6(3) 1_555 6_655 1_555 8_655 yes
C(1) C(2) C(3) C(3) -178(1) 1_555 1_555 1_555 6_655 yes
C(1) C(3) C(2) C(3) 178(1) 1_555 1_555 1_555 6_655 yes
C(1) C(3) C(3) C(2) -0.9(6) 1_555 1_555 6_655 1_555 yes
C(1) C(3) C(2) C(3) -178(1) 1_555 6_655 1_555 1_555 yes
C(2) C(1) C(3) C(3) 1.0(7) 1_555 1_555 1_555 6_655 yes
C(2) C(3) C(1) C(3) -1.0(7) 1_555 1_555 1_555 6_655 yes
C(4) Mo(1) C(4) C(5) -40.4(6) 1_555 1_555 3_555 1_555 yes
C(4) Mo(1) C(4) C(5) 40.4(6) 1_555 1_555 3_555 6_655 yes
C(4) Mo(1) C(4) C(6) -74.3(5) 1_555 1_555 3_555 1_555 yes
C(4) Mo(1) C(4) C(6) 74.3(5) 1_555 1_555 3_555 6_655 yes
C(4) Mo(1) C(4) C(7) 180.0 1_555 1_555 3_555 3_555 yes
C(4) Mo(1) C(5) C(5) 56.0(5) 1_555 1_555 1_555 6_655 yes
C(4) Mo(1) C(5) C(6) 176(1) 1_555 1_555 1_555 1_555 yes
C(4) Mo(1) C(5) C(6) -64(1) 1_555 1_555 1_555 3_555 yes
C(4) Mo(1) C(5) C(6) 76.2(6) 1_555 1_555 1_555 6_655 yes
C(4) Mo(1) C(5) C(6) 35.8(5) 1_555 1_555 1_555 8_655 yes
C(4) Mo(1) C(5) C(8) -124.0(5) 1_555 1_555 1_555 1_555 yes
C(4) Mo(1) C(5) C(9) -169.0(10) 1_555 1_555 1_555 1_555 yes
C(4) Mo(1) C(5) C(9) -78.9(5) 1_555 1_555 1_555 3_555 yes
C(4) Mo(1) C(5) C(5) -56.0(5) 1_555 1_555 6_655 1_555 yes
C(4) Mo(1) C(5) C(6) -176(1) 1_555 1_555 6_655 6_655 yes
C(4) Mo(1) C(5) C(6) 64(1) 1_555 1_555 6_655 8_655 yes
C(4) Mo(1) C(5) C(8) 124.0(5) 1_555 1_555 6_655 6_655 yes
C(4) Mo(1) C(6) C(5) -2(1) 1_555 1_555 1_555 1_555 yes
C(4) Mo(1) C(6) C(5) 44.6(3) 1_555 1_555 1_555 6_655 yes
C(4) Mo(1) C(6) C(6) -34.5(3) 1_555 1_555 1_555 3_555 yes
C(4) Mo(1) C(6) C(7) 115.1(5) 1_555 1_555 1_555 3_555 yes
C(4) Mo(1) C(6) C(8) -75.1(9) 1_555 1_555 1_555 1_555 yes
C(4) Mo(1) C(6) C(9) -154(1) 1_555 1_555 1_555 1_555 yes
C(4) Mo(1) C(6) C(5) 87(1) 1_555 1_555 3_555 1_555 yes
C(4) Mo(1) C(6) C(6) 119.7(4) 1_555 1_555 3_555 1_555 yes
C(4) Mo(1) C(6) C(8) 160(1) 1_555 1_555 3_555 1_555 yes
C(4) Mo(1) C(6) C(9) -120(1) 1_555 1_555 3_555 3_555 yes
C(4) Mo(1) C(6) C(5) 2(1) 1_555 1_555 6_655 6_655 yes
C(4) Mo(1) C(6) C(6) 34.5(3) 1_555 1_555 6_655 8_655 yes
C(4) Mo(1) C(6) C(8) 75.1(9) 1_555 1_555 6_655 6_655 yes
C(4) Mo(1) C(6) C(9) 154(1) 1_555 1_555 6_655 6_655 yes
C(4) Mo(1) C(6) C(5) -87(1) 1_555 1_555 8_655 6_655 yes
C(4) Mo(1) C(6) C(6) -119.7(4) 1_555 1_555 8_655 6_655 yes
C(4) Mo(1) C(6) C(8) -160(1) 1_555 1_555 8_655 6_655 yes
C(4) Mo(1) C(6) C(9) 120(1) 1_555 1_555 8_655 8_655 yes
C(4) C(4) Mo(1) C(5) 40.4(6) 1_555 3_555 1_555 1_555 yes
C(4) C(4) Mo(1) C(5) -40.4(6) 1_555 3_555 1_555 6_655 yes
C(4) C(4) Mo(1) C(6) 74.3(5) 1_555 3_555 1_555 1_555 yes
C(4) C(4) Mo(1) C(6) 38.9(3) 1_555 3_555 1_555 3_555 yes
C(4) C(4) Mo(1) C(6) -74.3(5) 1_555 3_555 1_555 6_655 yes
C(4) C(4) Mo(1) C(6) -38.9(3) 1_555 3_555 1_555 8_655 yes
C(4) C(4) C(5) C(5) 3(1) 1_555 3_555 1_555 6_655 yes
C(4) C(4) C(5) C(6) -171(1) 1_555 3_555 1_555 1_555 yes
C(4) C(4) C(5) C(6) -47(9) 1_555 3_555 1_555 3_555 yes
C(4) C(4) C(5) C(6) 0(1) 1_555 3_555 1_555 6_655 yes
C(4) C(4) C(5) C(6) 0.1(6) 1_555 3_555 1_555 8_655 yes
C(4) C(4) C(5) C(8) 175(1) 1_555 3_555 1_555 1_555 yes
C(4) C(4) C(5) C(9) -177(1) 1_555 3_555 1_555 1_555 yes
C(4) C(4) C(5) C(9) -164(5) 1_555 3_555 1_555 3_555 yes
C(4) C(4) C(5) C(5) -3(1) 1_555 3_555 6_655 1_555 yes
C(4) C(4) C(5) C(6) 171(1) 1_555 3_555 6_655 6_655 yes
C(4) C(4) C(5) C(6) 47(9) 1_555 3_555 6_655 8_655 yes
C(4) C(4) C(5) C(8) -175(1) 1_555 3_555 6_655 6_655 yes
C(4) C(4) C(6) C(5) 5(1) 1_555 3_555 1_555 1_555 yes
C(4) C(4) C(6) C(5) 0.1(7) 1_555 3_555 1_555 6_655 yes
C(4) C(4) C(6) C(6) 0.0 1_555 3_555 1_555 3_555 yes
C(4) C(4) C(6) C(7) 174.5(5) 1_555 3_555 1_555 3_555 yes
C(4) C(4) C(6) C(8) 43(2) 1_555 3_555 1_555 1_555 yes
C(4) C(4) C(6) C(9) 175(1) 1_555 3_555 1_555 1_555 yes
C(4) C(4) C(6) C(5) -5(1) 1_555 3_555 6_655 6_655 yes
C(4) C(4) C(6) C(6) 0.0 1_555 3_555 6_655 8_655 yes
C(4) C(4) C(6) C(8) -43(2) 1_555 3_555 6_655 6_655 yes
C(4) C(4) C(6) C(9) -175(1) 1_555 3_555 6_655 6_655 yes
C(4) C(5) Mo(1) C(5) -56.0(5) 1_555 1_555 1_555 6_655 yes
C(4) C(5) Mo(1) C(6) -176(1) 1_555 1_555 1_555 1_555 yes
C(4) C(5) Mo(1) C(6) 64(1) 1_555 1_555 1_555 3_555 yes
C(4) C(5) Mo(1) C(6) -76.2(6) 1_555 1_555 1_555 6_655 yes
C(4) C(5) Mo(1) C(6) -35.8(5) 1_555 1_555 1_555 8_655 yes
C(4) C(5) C(4) C(5) -3(1) 1_555 1_555 3_555 6_655 yes
C(4) C(5) C(4) C(6) 171(1) 1_555 1_555 3_555 1_555 yes
C(4) C(5) C(4) C(6) 0(1) 1_555 1_555 3_555 6_655 yes
C(4) C(5) C(4) C(7) -171.4(7) 1_555 1_555 3_555 3_555 yes
C(4) C(5) C(5) C(4) 176(1) 1_555 1_555 6_655 3_555 yes
C(4) C(5) C(5) C(6) 171(1) 1_555 1_555 6_655 6_655 yes
C(4) C(5) C(5) C(6) 5.3(9) 1_555 1_555 6_655 8_655 yes
C(4) C(5) C(5) C(8) -91.8(7) 1_555 1_555 6_655 6_655 yes
C(4) C(5) C(6) C(5) -45(9) 1_555 1_555 1_555 6_655 yes
C(4) C(5) C(6) C(6) 120(11) 1_555 1_555 1_555 3_555 yes
C(4) C(5) C(6) C(7) -57(10) 1_555 1_555 1_555 3_555 yes
C(4) C(5) C(6) C(8) 141(10) 1_555 1_555 1_555 1_555 yes
C(4) C(5) C(6) C(9) 147(8) 1_555 1_555 1_555 1_555 yes
C(4) C(5) C(6) C(6) -170(1) 1_555 1_555 3_555 1_555 yes
C(4) C(5) C(6) C(8) 168(1) 1_555 1_555 3_555 1_555 yes
C(4) C(5) C(6) C(9) 162(3) 1_555 1_555 3_555 3_555 yes
C(4) C(5) C(6) C(5) -7(1) 1_555 1_555 6_655 6_655 yes
C(4) C(5) C(6) C(6) 0.0(4) 1_555 1_555 6_655 8_655 yes
C(4) C(5) C(6) C(8) -16(1) 1_555 1_555 6_655 6_655 yes
C(4) C(5) C(6) C(9) -166(2) 1_555 1_555 6_655 6_655 yes
C(4) C(5) C(6) C(5) -172(1) 1_555 1_555 8_655 6_655 yes
C(4) C(5) C(6) C(6) 179.9(7) 1_555 1_555 8_655 6_655 yes
C(4) C(5) C(6) C(8) -163(1) 1_555 1_555 8_655 6_655 yes
C(4) C(5) C(6) C(9) -14(2) 1_555 1_555 8_655 8_655 yes
C(4) C(5) C(8) C(6) -172(1) 1_555 1_555 1_555 1_555 yes
C(4) C(5) C(8) C(6) -13(1) 1_555 1_555 1_555 3_555 yes
C(4) C(5) C(8) C(9) -174(1) 1_555 1_555 1_555 1_555 yes
C(4) C(5) C(8) C(9) -10(1) 1_555 1_555 1_555 3_555 yes
C(4) C(5) C(9) C(6) -149(6) 1_555 1_555 1_555 1_555 yes
C(4) C(5) C(9) C(8) 23(4) 1_555 1_555 1_555 1_555 yes
C(4) C(5) C(9) C(6) -16(2) 1_555 1_555 3_555 3_555 yes
C(4) C(5) C(9) C(8) 171(1) 1_555 1_555 3_555 1_555 yes
C(4) C(5) Mo(1) C(5) 56.0(5) 1_555 6_655 1_555 1_555 yes
C(4) C(5) Mo(1) C(6) 76.2(6) 1_555 6_655 1_555 1_555 yes
C(4) C(5) Mo(1) C(6) 35.8(5) 1_555 6_655 1_555 3_555 yes
C(4) C(5) Mo(1) C(6) 176(1) 1_555 6_655 1_555 6_655 yes
C(4) C(5) Mo(1) C(6) -64(1) 1_555 6_655 1_555 8_655 yes
C(4) C(5) C(4) C(5) 3(1) 1_555 6_655 3_555 1_555 yes
C(4) C(5) C(4) C(6) 0(1) 1_555 6_655 3_555 1_555 yes
C(4) C(5) C(4) C(6) -171(1) 1_555 6_655 3_555 6_655 yes
C(4) C(5) C(4) C(7) 171.4(7) 1_555 6_655 3_555 3_555 yes
C(4) C(5) C(5) C(4) -176(1) 1_555 6_655 1_555 3_555 yes
C(4) C(5) C(5) C(6) -171(1) 1_555 6_655 1_555 1_555 yes
C(4) C(5) C(5) C(6) -5.3(9) 1_555 6_655 1_555 3_555 yes
C(4) C(5) C(5) C(6) -171(1) 1_555 6_655 1_555 6_655 yes
C(4) C(5) C(5) C(6) -5.3(9) 1_555 6_655 1_555 8_655 yes
C(4) C(5) C(5) C(8) 91.8(7) 1_555 6_655 1_555 1_555 yes
C(4) C(5) C(5) C(9) -176(1) 1_555 6_655 1_555 1_555 yes
C(4) C(5) C(5) C(9) 0.4(6) 1_555 6_655 1_555 3_555 yes
C(4) C(5) C(6) C(6) -120(11) 1_555 6_655 6_655 8_655 yes
C(4) C(5) C(6) C(8) -141(10) 1_555 6_655 6_655 6_655 yes
C(4) C(5) C(6) C(9) -147(8) 1_555 6_655 6_655 6_655 yes
C(4) C(5) C(6) C(6) 170(1) 1_555 6_655 8_655 6_655 yes
C(4) C(5) C(6) C(8) -168(1) 1_555 6_655 8_655 6_655 yes
C(4) C(5) C(6) C(9) -162(3) 1_555 6_655 8_655 8_655 yes
C(4) C(5) C(8) C(6) 172(1) 1_555 6_655 6_655 6_655 yes
C(4) C(5) C(8) C(6) 13(1) 1_555 6_655 6_655 8_655 yes
C(4) C(5) C(8) C(9) 174(1) 1_555 6_655 6_655 6_655 yes
C(4) C(5) C(8) C(9) 10(1) 1_555 6_655 6_655 8_655 yes
C(4) C(6) Mo(1) C(5) 2(1) 1_555 1_555 1_555 1_555 yes
C(4) C(6) Mo(1) C(5) -44.6(3) 1_555 1_555 1_555 6_655 yes
C(4) C(6) Mo(1) C(6) 34.5(3) 1_555 1_555 1_555 3_555 yes
C(4) C(6) Mo(1) C(6) -66.6(3) 1_555 1_555 1_555 6_655 yes
C(4) C(6) Mo(1) C(6) -31.6(2) 1_555 1_555 1_555 8_655 yes
C(4) C(6) C(4) C(5) -5(1) 1_555 1_555 3_555 1_555 yes
C(4) C(6) C(4) C(5) -0.1(7) 1_555 1_555 3_555 6_655 yes
C(4) C(6) C(4) C(6) 7(1) 1_555 1_555 3_555 6_655 yes
C(4) C(6) C(4) C(7) -174.5(5) 1_555 1_555 3_555 3_555 yes
C(4) C(6) C(5) C(5) 45(9) 1_555 1_555 1_555 6_655 yes
C(4) C(6) C(5) C(6) -120(11) 1_555 1_555 1_555 3_555 yes
C(4) C(6) C(5) C(6) 45(9) 1_555 1_555 1_555 6_655 yes
C(4) C(6) C(5) C(6) 38(9) 1_555 1_555 1_555 8_655 yes
C(4) C(6) C(5) C(8) -141(10) 1_555 1_555 1_555 1_555 yes
C(4) C(6) C(5) C(9) -147(8) 1_555 1_555 1_555 1_555 yes
C(4) C(6) C(5) C(9) -128(10) 1_555 1_555 1_555 3_555 yes
C(4) C(6) C(5) C(5) -7(1) 1_555 1_555 6_655 1_555 yes
C(4) C(6) C(5) C(6) 172(1) 1_555 1_555 6_655 6_655 yes
C(4) C(6) C(5) C(6) 10(1) 1_555 1_555 6_655 8_655 yes
C(4) C(6) C(5) C(8) -168(3) 1_555 1_555 6_655 6_655 yes
C(4) C(6) C(6) C(5) 9(2) 1_555 1_555 3_555 1_555 yes
C(4) C(6) C(6) C(8) 165(1) 1_555 1_555 3_555 1_555 yes
C(4) C(6) C(6) C(9) 175.4(10) 1_555 1_555 3_555 3_555 yes
C(4) C(6) C(8) C(5) 4(1) 1_555 1_555 1_555 1_555 yes
C(4) C(6) C(8) C(6) -8.4(7) 1_555 1_555 1_555 3_555 yes
C(4) C(6) C(8) C(9) -179.0(8) 1_555 1_555 1_555 1_555 yes
C(4) C(6) C(8) C(9) -18(1) 1_555 1_555 1_555 3_555 yes
C(4) C(6) C(9) C(5) 9(2) 1_555 1_555 1_555 1_555 yes
C(4) C(6) C(9) C(8) 2(2) 1_555 1_555 1_555 1_555 yes
C(4) C(6) Mo(1) C(5) -87(1) 1_555 3_555 1_555 1_555 yes
C(4) C(6) Mo(1) C(5) -40.5(4) 1_555 3_555 1_555 6_655 yes
C(4) C(6) Mo(1) C(6) -119.7(4) 1_555 3_555 1_555 1_555 yes
C(4) C(6) Mo(1) C(6) -53.5(5) 1_555 3_555 1_555 6_655 yes
C(4) C(6) Mo(1) C(6) -18.6(5) 1_555 3_555 1_555 8_655 yes
C(4) C(6) C(5) C(5) 4.6(8) 1_555 3_555 1_555 6_655 yes
C(4) C(6) C(5) C(6) 170(1) 1_555 3_555 1_555 1_555 yes
C(4) C(6) C(5) C(6) 11(1) 1_555 3_555 1_555 6_655 yes
C(4) C(6) C(5) C(6) 4.6(8) 1_555 3_555 1_555 8_655 yes
C(4) C(6) C(5) C(8) -168(1) 1_555 3_555 1_555 1_555 yes
C(4) C(6) C(5) C(9) 178.6(8) 1_555 3_555 1_555 1_555 yes
C(4) C(6) C(5) C(9) -162(3) 1_555 3_555 1_555 3_555 yes
C(4) C(6) C(6) C(4) 0.0 1_555 3_555 1_555 3_555 yes
C(4) C(6) C(6) C(5) -9(2) 1_555 3_555 1_555 1_555 yes
C(4) C(6) C(6) C(5) 0.0(4) 1_555 3_555 1_555 6_655 yes
C(4) C(6) C(6) C(7) -5.9(5) 1_555 3_555 1_555 3_555 yes
C(4) C(6) C(6) C(8) -165(1) 1_555 3_555 1_555 1_555 yes
C(4) C(6) C(6) C(9) -175.4(10) 1_555 3_555 1_555 1_555 yes
C(4) C(6) C(8) C(5) 37(2) 1_555 3_555 1_555 1_555 yes
C(4) C(6) C(8) C(6) 50(3) 1_555 3_555 1_555 1_555 yes
C(4) C(6) C(8) C(9) 60(3) 1_555 3_555 1_555 1_555 yes
C(4) C(6) C(8) C(9) -139(2) 1_555 3_555 1_555 3_555 yes
C(4) C(6) C(9) C(8) 165(1) 1_555 3_555 3_555 1_555 yes
C(4) C(6) Mo(1) C(5) 44.6(3) 1_555 6_655 1_555 1_555 yes
C(4) C(6) Mo(1) C(5) -2(1) 1_555 6_655 1_555 6_655 yes
C(4) C(6) Mo(1) C(6) 66.6(3) 1_555 6_655 1_555 1_555 yes
C(4) C(6) Mo(1) C(6) 31.6(2) 1_555 6_655 1_555 3_555 yes
C(4) C(6) Mo(1) C(6) -34.5(3) 1_555 6_655 1_555 8_655 yes
C(4) C(6) C(4) C(5) 0.1(7) 1_555 6_655 3_555 1_555 yes
C(4) C(6) C(4) C(5) 5(1) 1_555 6_655 3_555 6_655 yes
C(4) C(6) C(4) C(6) -7(1) 1_555 6_655 3_555 1_555 yes
C(4) C(6) C(4) C(7) 174.5(5) 1_555 6_655 3_555 3_555 yes
C(4) C(6) C(5) C(5) -45(9) 1_555 6_655 6_655 1_555 yes
C(4) C(6) C(5) C(6) 120(11) 1_555 6_655 6_655 8_655 yes
C(4) C(6) C(5) C(8) 141(10) 1_555 6_655 6_655 6_655 yes
C(4) C(6) C(6) C(5) -9(2) 1_555 6_655 8_655 6_655 yes
C(4) C(6) C(6) C(8) -165(1) 1_555 6_655 8_655 6_655 yes
C(4) C(6) C(6) C(9) -175.4(10) 1_555 6_655 8_655 8_655 yes
C(4) C(6) C(8) C(5) -4(1) 1_555 6_655 6_655 6_655 yes
C(4) C(6) C(8) C(6) 8.4(7) 1_555 6_655 6_655 8_655 yes
C(4) C(6) C(8) C(9) 179.0(8) 1_555 6_655 6_655 6_655 yes
C(4) C(6) C(8) C(9) 18(1) 1_555 6_655 6_655 8_655 yes
C(4) C(6) C(9) C(8) -2(2) 1_555 6_655 6_655 6_655 yes
C(4) C(6) Mo(1) C(5) 40.5(4) 1_555 8_655 1_555 1_555 yes
C(4) C(6) Mo(1) C(5) 87(1) 1_555 8_655 1_555 6_655 yes
C(4) C(6) Mo(1) C(6) 53.5(5) 1_555 8_655 1_555 1_555 yes
C(4) C(6) Mo(1) C(6) 18.6(5) 1_555 8_655 1_555 3_555 yes
C(4) C(6) Mo(1) C(6) 119.7(4) 1_555 8_655 1_555 6_655 yes
C(4) C(6) C(5) C(5) -4.6(8) 1_555 8_655 6_655 1_555 yes
C(4) C(6) C(5) C(6) -170(1) 1_555 8_655 6_655 6_655 yes
C(4) C(6) C(5) C(8) 168(1) 1_555 8_655 6_655 6_655 yes
C(4) C(6) C(6) C(4) 0.0 1_555 8_655 6_655 3_555 yes
C(4) C(6) C(6) C(5) 9(2) 1_555 8_655 6_655 6_655 yes
C(4) C(6) C(6) C(8) 165(1) 1_555 8_655 6_655 6_655 yes
C(4) C(6) C(6) C(9) 175.4(10) 1_555 8_655 6_655 6_655 yes
C(4) C(6) C(8) C(5) -37(2) 1_555 8_655 6_655 6_655 yes
C(4) C(6) C(8) C(6) -50(3) 1_555 8_655 6_655 6_655 yes
C(4) C(6) C(8) C(9) -60(3) 1_555 8_655 6_655 6_655 yes
C(4) C(6) C(8) C(9) 139(2) 1_555 8_655 6_655 8_655 yes
C(4) C(6) C(9) C(8) -165(1) 1_555 8_655 8_655 6_655 yes
C(4) C(7) C(6) C(5) -11(1) 1_555 1_555 3_555 1_555 yes
C(4) C(7) C(6) C(6) -9.3(8) 1_555 1_555 3_555 1_555 yes
C(4) C(7) C(6) C(8) -149(2) 1_555 1_555 3_555 1_555 yes
C(4) C(7) C(6) C(9) 179.4(9) 1_555 1_555 3_555 3_555 yes
C(4) C(7) C(6) C(5) 11(1) 1_555 1_555 8_655 6_655 yes
C(4) C(7) C(6) C(6) 9.3(8) 1_555 1_555 8_655 6_655 yes
C(4) C(7) C(6) C(8) 149(2) 1_555 1_555 8_655 6_655 yes
C(4) C(7) C(6) C(9) -179.4(9) 1_555 1_555 8_655 8_655 yes
C(5) Mo(1) C(4) C(6) -1.5(7) 1_555 1_555 1_555 1_555 yes
C(5) Mo(1) C(4) C(6) 34.0(7) 1_555 1_555 1_555 3_555 yes
C(5) Mo(1) C(4) C(6) -79.3(7) 1_555 1_555 1_555 6_655 yes
C(5) Mo(1) C(4) C(6) -114.7(8) 1_555 1_555 1_555 8_655 yes
C(5) Mo(1) C(4) C(7) 139.6(6) 1_555 1_555 1_555 1_555 yes
C(5) Mo(1) C(4) C(6) -34.0(7) 1_555 1_555 3_555 1_555 yes
C(5) Mo(1) C(4) C(6) 114.7(8) 1_555 1_555 3_555 6_655 yes
C(5) Mo(1) C(4) C(7) -139.6(6) 1_555 1_555 3_555 3_555 yes
C(5) Mo(1) C(5) C(6) -120(1) 1_555 1_555 6_655 6_655 yes
C(5) Mo(1) C(5) C(6) 120(1) 1_555 1_555 6_655 8_655 yes
C(5) Mo(1) C(5) C(8) 180.0 1_555 1_555 6_655 6_655 yes
C(5) Mo(1) C(6) C(6) -31(1) 1_555 1_555 1_555 3_555 yes
C(5) Mo(1) C(6) C(7) 117(1) 1_555 1_555 1_555 3_555 yes
C(5) Mo(1) C(6) C(8) -72(1) 1_555 1_555 1_555 1_555 yes
C(5) Mo(1) C(6) C(9) -151(2) 1_555 1_555 1_555 1_555 yes
C(5) Mo(1) C(6) C(6) 31(1) 1_555 1_555 3_555 1_555 yes
C(5) Mo(1) C(6) C(8) 72(1) 1_555 1_555 3_555 1_555 yes
C(5) Mo(1) C(6) C(9) 151(2) 1_555 1_555 3_555 3_555 yes
C(5) Mo(1) C(6) C(6) 79.1(2) 1_555 1_555 6_655 8_655 yes
C(5) Mo(1) C(6) C(8) 119(1) 1_555 1_555 6_655 6_655 yes
C(5) Mo(1) C(6) C(9) -160(1) 1_555 1_555 6_655 6_655 yes
C(5) Mo(1) C(6) C(6) -79.1(2) 1_555 1_555 8_655 6_655 yes
C(5) Mo(1) C(6) C(8) -119(1) 1_555 1_555 8_655 6_655 yes
C(5) Mo(1) C(6) C(9) 160(1) 1_555 1_555 8_655 8_655 yes
C(5) C(4) Mo(1) C(6) 1.5(7) 1_555 1_555 1_555 1_555 yes
C(5) C(4) Mo(1) C(6) -34.0(7) 1_555 1_555 1_555 3_555 yes
C(5) C(4) Mo(1) C(6) 79.3(7) 1_555 1_555 1_555 6_655 yes
C(5) C(4) Mo(1) C(6) 114.7(8) 1_555 1_555 1_555 8_655 yes
C(5) C(4) C(4) C(5) 175(1) 1_555 1_555 3_555 6_655 yes
C(5) C(4) C(4) C(6) -4.8(10) 1_555 1_555 3_555 1_555 yes
C(5) C(4) C(4) C(6) 179(1) 1_555 1_555 3_555 6_655 yes
C(5) C(4) C(4) C(7) 87.5(9) 1_555 1_555 3_555 3_555 yes
C(5) C(4) C(5) C(4) -3(1) 1_555 1_555 6_655 3_555 yes
C(5) C(4) C(5) C(6) -50(10) 1_555 1_555 6_655 6_655 yes
C(5) C(4) C(5) C(6) -175.0(8) 1_555 1_555 6_655 8_655 yes
C(5) C(4) C(5) C(8) 172(1) 1_555 1_555 6_655 6_655 yes
C(5) C(4) C(6) C(6) -51(10) 1_555 1_555 1_555 3_555 yes
C(5) C(4) C(6) C(7) 125(10) 1_555 1_555 1_555 3_555 yes
C(5) C(4) C(6) C(8) -38(10) 1_555 1_555 1_555 1_555 yes
C(5) C(4) C(6) C(9) -41(9) 1_555 1_555 1_555 1_555 yes
C(5) C(4) C(6) C(6) 5(1) 1_555 1_555 3_555 1_555 yes
C(5) C(4) C(6) C(8) -38(2) 1_555 1_555 3_555 1_555 yes
C(5) C(4) C(6) C(9) -170(1) 1_555 1_555 3_555 3_555 yes
C(5) C(4) C(6) C(6) 179.9(7) 1_555 1_555 6_655 8_655 yes
C(5) C(4) C(6) C(8) 167(1) 1_555 1_555 6_655 6_655 yes
C(5) C(4) C(6) C(9) 169(2) 1_555 1_555 6_655 6_655 yes
C(5) C(4) C(6) C(6) -0.1(7) 1_555 1_555 8_655 6_655 yes
C(5) C(4) C(6) C(8) 43(2) 1_555 1_555 8_655 6_655 yes
C(5) C(4) C(6) C(9) 175(1) 1_555 1_555 8_655 8_655 yes
C(5) C(4) C(7) C(6) 9(1) 1_555 1_555 1_555 3_555 yes
C(5) C(4) C(7) C(6) -171(1) 1_555 1_555 1_555 8_655 yes
C(5) C(4) Mo(1) C(6) 34.0(7) 1_555 3_555 1_555 1_555 yes
C(5) C(4) Mo(1) C(6) -1.5(7) 1_555 3_555 1_555 3_555 yes
C(5) C(4) Mo(1) C(6) -114.7(8) 1_555 3_555 1_555 6_655 yes
C(5) C(4) Mo(1) C(6) -79.3(7) 1_555 3_555 1_555 8_655 yes
C(5) C(4) C(5) C(4) 3(1) 1_555 3_555 6_655 1_555 yes
C(5) C(4) C(5) C(6) 175.0(8) 1_555 3_555 6_655 6_655 yes
C(5) C(4) C(5) C(6) 50(10) 1_555 3_555 6_655 8_655 yes
C(5) C(4) C(5) C(8) -172(1) 1_555 3_555 6_655 6_655 yes
C(5) C(4) C(6) C(6) -5(1) 1_555 3_555 1_555 3_555 yes
C(5) C(4) C(6) C(7) 169(1) 1_555 3_555 1_555 3_555 yes
C(5) C(4) C(6) C(8) 38(2) 1_555 3_555 1_555 1_555 yes
C(5) C(4) C(6) C(9) 170(1) 1_555 3_555 1_555 1_555 yes
C(5) C(4) C(6) C(6) 0.1(7) 1_555 3_555 6_655 8_655 yes
C(5) C(4) C(6) C(8) -43(2) 1_555 3_555 6_655 6_655 yes
C(5) C(4) C(6) C(9) -175(1) 1_555 3_555 6_655 6_655 yes
C(5) C(5) Mo(1) C(6) 20.2(2) 1_555 6_655 1_555 1_555 yes
C(5) C(5) Mo(1) C(6) -20.2(2) 1_555 6_655 1_555 3_555 yes
C(5) C(5) Mo(1) C(6) 120(1) 1_555 6_655 1_555 6_655 yes
C(5) C(5) Mo(1) C(6) -120(1) 1_555 6_655 1_555 8_655 yes
C(5) C(5) C(4) C(6) 3.0(6) 1_555 6_655 1_555 1_555 yes
C(5) C(5) C(4) C(6) 2.9(5) 1_555 6_655 1_555 3_555 yes
C(5) C(5) C(4) C(6) 50(10) 1_555 6_655 1_555 6_655 yes
C(5) C(5) C(4) C(6) 175.0(8) 1_555 6_655 1_555 8_655 yes
C(5) C(5) C(4) C(7) -168(1) 1_555 6_655 1_555 1_555 yes
C(5) C(5) C(4) C(6) -2.9(5) 1_555 6_655 3_555 1_555 yes
C(5) C(5) C(4) C(6) -175.0(8) 1_555 6_655 3_555 6_655 yes
C(5) C(5) C(4) C(7) 168(1) 1_555 6_655 3_555 3_555 yes
C(5) C(5) C(6) C(6) -165(2) 1_555 6_655 6_655 8_655 yes
C(5) C(5) C(6) C(8) 173(1) 1_555 6_655 6_655 6_655 yes
C(5) C(5) C(6) C(9) 167(2) 1_555 6_655 6_655 6_655 yes
C(5) C(5) C(6) C(6) 165(2) 1_555 6_655 8_655 6_655 yes
C(5) C(5) C(6) C(8) -173(1) 1_555 6_655 8_655 6_655 yes
C(5) C(5) C(6) C(9) -167(2) 1_555 6_655 8_655 8_655 yes
C(5) C(5) C(8) C(6) -100(1) 1_555 6_655 6_655 6_655 yes
C(5) C(5) C(8) C(6) 100(1) 1_555 6_655 6_655 8_655 yes
C(5) C(5) C(8) C(9) -97.8(10) 1_555 6_655 6_655 6_655 yes
C(5) C(5) C(8) C(9) 97.8(10) 1_555 6_655 6_655 8_655 yes
C(5) C(6) Mo(1) C(6) 31(1) 1_555 1_555 1_555 3_555 yes
C(5) C(6) Mo(1) C(6) -69(1) 1_555 1_555 1_555 6_655 yes
C(5) C(6) Mo(1) C(6) -34(1) 1_555 1_555 1_555 8_655 yes
C(5) C(6) C(4) C(6) 51(10) 1_555 1_555 1_555 3_555 yes
C(5) C(6) C(4) C(6) -131(10) 1_555 1_555 1_555 6_655 yes
C(5) C(6) C(4) C(6) -133(10) 1_555 1_555 1_555 8_655 yes
C(5) C(6) C(4) C(7) 42(10) 1_555 1_555 1_555 1_555 yes
C(5) C(6) C(4) C(6) 12(2) 1_555 1_555 3_555 6_655 yes
C(5) C(6) C(4) C(7) -169(1) 1_555 1_555 3_555 3_555 yes
C(5) C(6) C(5) C(6) 180.0 1_555 1_555 6_655 6_655 yes
C(5) C(6) C(5) C(6) 18(3) 1_555 1_555 6_655 8_655 yes
C(5) C(6) C(5) C(8) -161(2) 1_555 1_555 6_655 6_655 yes
C(5) C(6) C(6) C(8) 155(2) 1_555 1_555 3_555 1_555 yes
C(5) C(6) C(6) C(9) 165(2) 1_555 1_555 3_555 3_555 yes
C(5) C(6) C(8) C(6) -12(1) 1_555 1_555 1_555 3_555 yes
C(5) C(6) C(8) C(9) 176(1) 1_555 1_555 1_555 1_555 yes
C(5) C(6) C(8) C(9) -22(2) 1_555 1_555 1_555 3_555 yes
C(5) C(6) C(9) C(8) -6(3) 1_555 1_555 1_555 1_555 yes
C(5) C(6) Mo(1) C(6) -31(1) 1_555 3_555 1_555 1_555 yes
C(5) C(6) Mo(1) C(6) 34(1) 1_555 3_555 1_555 6_655 yes
C(5) C(6) Mo(1) C(6) 69(1) 1_555 3_555 1_555 8_655 yes
C(5) C(6) C(4) C(6) -5(1) 1_555 3_555 1_555 1_555 yes
C(5) C(6) C(4) C(6) -7(1) 1_555 3_555 1_555 6_655 yes
C(5) C(6) C(4) C(6) -12(2) 1_555 3_555 1_555 8_655 yes
C(5) C(6) C(4) C(7) 169(1) 1_555 3_555 1_555 1_555 yes
C(5) C(6) C(6) C(5) 9(1) 1_555 3_555 1_555 6_655 yes
C(5) C(6) C(6) C(7) 3(2) 1_555 3_555 1_555 3_555 yes
C(5) C(6) C(6) C(8) -155(2) 1_555 3_555 1_555 1_555 yes
C(5) C(6) C(6) C(9) -165(2) 1_555 3_555 1_555 1_555 yes
C(5) C(6) C(8) C(6) 12(1) 1_555 3_555 1_555 1_555 yes
C(5) C(6) C(8) C(9) 22(2) 1_555 3_555 1_555 1_555 yes
C(5) C(6) C(8) C(9) -176(1) 1_555 3_555 1_555 3_555 yes
C(5) C(6) C(9) C(8) 6(3) 1_555 3_555 3_555 1_555 yes
C(5) C(6) Mo(1) C(6) 22.0(3) 1_555 6_655 1_555 1_555 yes
C(5) C(6) Mo(1) C(6) -13.0(3) 1_555 6_655 1_555 3_555 yes
C(5) C(6) Mo(1) C(6) -79.1(2) 1_555 6_655 1_555 8_655 yes
C(5) C(6) C(4) C(6) -7(1) 1_555 6_655 3_555 1_555 yes
C(5) C(6) C(4) C(7) 174.4(9) 1_555 6_655 3_555 3_555 yes
C(5) C(6) C(5) C(6) 165(2) 1_555 6_655 6_655 8_655 yes
C(5) C(6) C(5) C(8) -173(1) 1_555 6_655 6_655 6_655 yes
C(5) C(6) C(6) C(5) -9(1) 1_555 6_655 8_655 6_655 yes
C(5) C(6) C(6) C(8) -165(1) 1_555 6_655 8_655 6_655 yes
C(5) C(6) C(6) C(9) -175.4(9) 1_555 6_655 8_655 8_655 yes
C(5) C(6) C(8) C(6) 18(1) 1_555 6_655 6_655 8_655 yes
C(5) C(6) C(8) C(9) -171(1) 1_555 6_655 6_655 6_655 yes
C(5) C(6) C(8) C(9) 28(2) 1_555 6_655 6_655 8_655 yes
C(5) C(6) C(9) C(8) 154(2) 1_555 6_655 6_655 6_655 yes
C(5) C(6) Mo(1) C(6) 13.0(3) 1_555 8_655 1_555 1_555 yes
C(5) C(6) Mo(1) C(6) -22.0(3) 1_555 8_655 1_555 3_555 yes
C(5) C(6) Mo(1) C(6) 79.1(2) 1_555 8_655 1_555 6_655 yes
C(5) C(6) C(4) C(6) 2.8(6) 1_555 8_655 1_555 1_555 yes
C(5) C(6) C(4) C(6) 7(1) 1_555 8_655 1_555 3_555 yes
C(5) C(6) C(4) C(6) 0.1(7) 1_555 8_655 1_555 6_655 yes
C(5) C(6) C(4) C(7) -174.4(9) 1_555 8_655 1_555 1_555 yes
C(5) C(6) C(5) C(6) -165(2) 1_555 8_655 6_655 6_655 yes
C(5) C(6) C(5) C(8) 173(1) 1_555 8_655 6_655 6_655 yes
C(5) C(6) C(6) C(5) 9(1) 1_555 8_655 6_655 6_655 yes
C(5) C(6) C(6) C(8) 165(1) 1_555 8_655 6_655 6_655 yes
C(5) C(6) C(6) C(9) 175.4(9) 1_555 8_655 6_655 6_655 yes
C(5) C(6) C(8) C(6) -18(1) 1_555 8_655 6_655 6_655 yes
C(5) C(6) C(8) C(9) -28(2) 1_555 8_655 6_655 6_655 yes
C(5) C(6) C(8) C(9) 171(1) 1_555 8_655 6_655 8_655 yes
C(5) C(6) C(9) C(8) -154(2) 1_555 8_655 8_655 6_655 yes
C(5) C(8) C(6) C(6) 12(1) 1_555 1_555 1_555 3_555 yes
C(5) C(8) C(6) C(7) -142(2) 1_555 1_555 1_555 3_555 yes
C(5) C(8) C(6) C(9) -176(1) 1_555 1_555 1_555 1_555 yes
C(5) C(8) C(6) C(6) -12(1) 1_555 1_555 3_555 1_555 yes
C(5) C(8) C(6) C(9) 176(1) 1_555 1_555 3_555 3_555 yes
C(5) C(8) C(9) C(6) 1.6(8) 1_555 1_555 1_555 1_555 yes
C(5) C(8) C(9) C(6) -1.6(8) 1_555 1_555 3_555 3_555 yes
C(5) C(9) C(6) C(6) 16(2) 1_555 1_555 1_555 3_555 yes
C(5) C(9) C(6) C(7) -157(3) 1_555 1_555 1_555 3_555 yes
C(5) C(9) C(6) C(8) 6(3) 1_555 1_555 1_555 1_555 yes
C(5) C(9) C(8) C(6) -1.6(8) 1_555 1_555 1_555 1_555 yes
C(5) C(9) C(8) C(6) -11(1) 1_555 1_555 1_555 3_555 yes
C(5) C(9) C(8) C(9) -119(5) 1_555 1_555 1_555 3_555 yes
C(5) C(9) C(6) C(6) -16(2) 1_555 3_555 3_555 1_555 yes
C(5) C(9) C(6) C(8) -6(3) 1_555 3_555 3_555 1_555 yes
C(5) C(9) C(8) C(6) 11(1) 1_555 3_555 1_555 1_555 yes
C(5) C(9) C(8) C(6) 1.6(8) 1_555 3_555 1_555 3_555 yes
C(5) C(9) C(8) C(9) 119(5) 1_555 3_555 1_555 1_555 yes
C(6) Mo(1) C(4) C(7) 141.1(3) 1_555 1_555 1_555 1_555 yes
C(6) Mo(1) C(4) C(7) -105.7(5) 1_555 1_555 3_555 3_555 yes
C(6) Mo(1) C(5) C(8) 59(1) 1_555 1_555 1_555 1_555 yes
C(6) Mo(1) C(5) C(9) 14(1) 1_555 1_555 1_555 1_555 yes
C(6) Mo(1) C(5) C(9) 104(1) 1_555 1_555 1_555 3_555 yes
C(6) Mo(1) C(5) C(8) -159.8(2) 1_555 1_555 6_655 6_655 yes
C(6) Mo(1) C(6) C(8) 40(1) 1_555 1_555 3_555 1_555 yes
C(6) Mo(1) C(6) C(9) 120.0(10) 1_555 1_555 3_555 3_555 yes
C(6) Mo(1) C(6) C(8) 141.7(9) 1_555 1_555 6_655 6_655 yes
C(6) Mo(1) C(6) C(9) -138.9(10) 1_555 1_555 6_655 6_655 yes
C(6) Mo(1) C(6) C(8) -106(1) 1_555 1_555 8_655 6_655 yes
C(6) Mo(1) C(6) C(9) 173(1) 1_555 1_555 8_655 8_655 yes
C(6) C(4) C(4) C(6) -175.3(9) 1_555 1_555 3_555 6_655 yes
C(6) C(4) C(4) C(7) 92.3(5) 1_555 1_555 3_555 3_555 yes
C(6) C(4) C(5) C(8) 136(11) 1_555 1_555 1_555 1_555 yes
C(6) C(4) C(5) C(9) 117(12) 1_555 1_555 1_555 1_555 yes
C(6) C(4) C(5) C(9) 129(10) 1_555 1_555 1_555 3_555 yes
C(6) C(4) C(5) C(8) 175(1) 1_555 1_555 6_655 6_655 yes
C(6) C(4) C(6) C(8) -43(2) 1_555 1_555 3_555 1_555 yes
C(6) C(4) C(6) C(9) -175(1) 1_555 1_555 3_555 3_555 yes
C(6) C(4) C(6) C(4) 2.8(6) 1_555 1_555 6_655 3_555 yes
C(6) C(4) C(6) C(8) 170.2(9) 1_555 1_555 6_655 6_655 yes
C(6) C(4) C(6) C(9) 172(1) 1_555 1_555 6_655 6_655 yes
C(6) C(4) C(6) C(8) 46(3) 1_555 1_555 8_655 6_655 yes
C(6) C(4) C(6) C(9) 178.0(7) 1_555 1_555 8_655 8_655 yes
C(6) C(4) C(5) C(8) -12(1) 1_555 3_555 1_555 1_555 yes
C(6) C(4) C(5) C(9) -5.2(9) 1_555 3_555 1_555 1_555 yes
C(6) C(4) C(5) C(9) 7(4) 1_555 3_555 1_555 3_555 yes
C(6) C(4) C(5) C(8) -175(1) 1_555 3_555 6_655 6_655 yes
C(6) C(4) C(6) C(8) -50(3) 1_555 3_555 6_655 6_655 yes
C(6) C(4) C(6) C(9) 177.7(9) 1_555 3_555 6_655 6_655 yes
C(6) C(5) C(4) C(7) -141(9) 1_555 1_555 1_555 1_555 yes
C(6) C(5) C(4) C(7) 16(1) 1_555 1_555 3_555 3_555 yes
C(6) C(5) C(5) C(6) 0.0 1_555 1_555 6_655 6_655 yes
C(6) C(5) C(5) C(6) -165(2) 1_555 1_555 6_655 8_655 yes
C(6) C(5) C(5) C(8) 97(1) 1_555 1_555 6_655 6_655 yes
C(6) C(5) C(6) C(8) -20(2) 1_555 1_555 3_555 1_555 yes
C(6) C(5) C(6) C(9) -26(4) 1_555 1_555 3_555 3_555 yes
C(6) C(5) C(6) C(5) -180.0 1_555 1_555 6_655 6_655 yes
C(6) C(5) C(6) C(8) 171(1) 1_555 1_555 6_655 6_655 yes
C(6) C(5) C(6) C(9) 21(3) 1_555 1_555 6_655 6_655 yes
C(6) C(5) C(6) C(5) 18(3) 1_555 1_555 8_655 6_655 yes
C(6) C(5) C(6) C(8) 27(2) 1_555 1_555 8_655 6_655 yes
C(6) C(5) C(6) C(9) 177(1) 1_555 1_555 8_655 8_655 yes
C(6) C(5) C(8) C(9) -2(1) 1_555 1_555 1_555 1_555 yes
C(6) C(5) C(8) C(9) 161(1) 1_555 1_555 1_555 3_555 yes
C(6) C(5) C(9) C(8) 172(3) 1_555 1_555 1_555 1_555 yes
C(6) C(5) C(9) C(8) -16(1) 1_555 1_555 3_555 1_555 yes
C(6) C(5) C(4) C(7) -171(1) 1_555 6_655 1_555 1_555 yes
C(6) C(5) C(4) C(7) 171(1) 1_555 6_655 3_555 3_555 yes
C(6) C(5) C(5) C(6) 165(2) 1_555 6_655 1_555 3_555 yes
C(6) C(5) C(5) C(6) 0.0 1_555 6_655 1_555 6_655 yes
C(6) C(5) C(5) C(6) 165(2) 1_555 6_655 1_555 8_655 yes
C(6) C(5) C(5) C(8) -97(1) 1_555 6_655 1_555 1_555 yes
C(6) C(5) C(5) C(9) -5(1) 1_555 6_655 1_555 1_555 yes
C(6) C(5) C(5) C(9) 171(1) 1_555 6_655 1_555 3_555 yes
C(6) C(5) C(6) C(8) 173(1) 1_555 6_655 6_655 6_655 yes
C(6) C(5) C(6) C(9) 167(2) 1_555 6_655 6_655 6_655 yes
C(6) C(5) C(6) C(8) -179(1) 1_555 6_655 8_655 6_655 yes
C(6) C(5) C(6) C(9) -173(1) 1_555 6_655 8_655 8_655 yes
C(6) C(5) C(8) C(9) -18(4) 1_555 6_655 6_655 6_655 yes
C(6) C(5) C(8) C(9) 177(2) 1_555 6_655 6_655 8_655 yes
C(6) C(6) C(4) C(7) 174.5(5) 1_555 3_555 1_555 1_555 yes
C(6) C(6) C(5) C(8) 20(2) 1_555 3_555 1_555 1_555 yes
C(6) C(6) C(5) C(9) 8(1) 1_555 3_555 1_555 1_555 yes
C(6) C(6) C(5) C(9) 26(4) 1_555 3_555 1_555 3_555 yes
C(6) C(6) C(8) C(9) 10(1) 1_555 3_555 1_555 1_555 yes
C(6) C(6) C(8) C(9) 170(1) 1_555 3_555 1_555 3_555 yes
C(6) C(6) C(9) C(8) -9(1) 1_555 3_555 3_555 1_555 yes
C(6) C(8) C(5) C(9) 2(1) 1_555 1_555 1_555 1_555 yes
C(6) C(8) C(5) C(9) -161(1) 1_555 1_555 1_555 3_555 yes
C(6) C(8) C(6) C(9) -170(1) 1_555 1_555 3_555 3_555 yes
C(6) C(9) C(5) C(8) -172(3) 1_555 1_555 1_555 1_555 yes
C(6) C(9) C(5) C(9) -161(3) 1_555 1_555 1_555 3_555 yes
C(6) C(9) C(8) C(9) -118(5) 1_555 1_555 1_555 3_555 yes
C(7) C(4) C(4) C(7) 0.0 1_555 1_555 3_555 3_555 yes
C(7) C(4) C(5) C(8) -4(2) 1_555 1_555 1_555 1_555 yes
C(7) C(4) C(5) C(9) -23(5) 1_555 1_555 1_555 1_555 yes
C(7) C(4) C(5) C(9) -11(1) 1_555 1_555 1_555 3_555 yes
C(7) C(4) C(5) C(8) 4(2) 1_555 1_555 6_655 6_655 yes
C(7) C(4) C(6) C(8) 3(1) 1_555 1_555 1_555 1_555 yes
C(7) C(4) C(6) C(9) 0(2) 1_555 1_555 1_555 1_555 yes
C(7) C(4) C(6) C(8) 130(2) 1_555 1_555 3_555 1_555 yes
C(7) C(4) C(6) C(9) 0(1) 1_555 1_555 3_555 3_555 yes
C(7) C(4) C(6) C(8) -3(1) 1_555 1_555 6_655 6_655 yes
C(7) C(4) C(6) C(9) 0(2) 1_555 1_555 6_655 6_655 yes
C(7) C(4) C(6) C(8) -130(2) 1_555 1_555 8_655 6_655 yes
C(7) C(4) C(6) C(9) 0(1) 1_555 1_555 8_655 8_655 yes
C(7) C(6) C(5) C(8) -161(1) 1_555 3_555 1_555 1_555 yes
C(7) C(6) C(5) C(9) -174.3(5) 1_555 3_555 1_555 1_555 yes
C(7) C(6) C(5) C(9) -155(3) 1_555 3_555 1_555 3_555 yes
C(7) C(6) C(6) C(7) 0.0 1_555 3_555 1_555 3_555 yes
C(7) C(6) C(6) C(8) -159(1) 1_555 3_555 1_555 1_555 yes
C(7) C(6) C(6) C(9) -169(1) 1_555 3_555 1_555 1_555 yes
C(7) C(6) C(8) C(9) 165(1) 1_555 3_555 1_555 1_555 yes
C(7) C(6) C(8) C(9) -34(2) 1_555 3_555 1_555 3_555 yes
C(7) C(6) C(9) C(8) 164(1) 1_555 3_555 3_555 1_555 yes
C(7) C(6) C(5) C(8) 161(1) 1_555 8_655 6_655 6_655 yes
C(7) C(6) C(6) C(8) 159(1) 1_555 8_655 6_655 6_655 yes
C(7) C(6) C(6) C(9) 169(1) 1_555 8_655 6_655 6_655 yes
C(7) C(6) C(8) C(9) -165(1) 1_555 8_655 6_655 6_655 yes
C(7) C(6) C(8) C(9) 34(2) 1_555 8_655 6_655 8_655 yes
C(7) C(6) C(9) C(8) -164(1) 1_555 8_655 8_655 6_655 yes
C(8) C(5) C(5) C(8) 0.0 1_555 1_555 6_655 6_655 yes
C(8) C(5) C(6) C(9) 6(3) 1_555 1_555 1_555 1_555 yes
C(8) C(5) C(6) C(9) -6(3) 1_555 1_555 3_555 3_555 yes
C(8) C(5) C(6) C(9) 2(5) 1_555 1_555 6_655 6_655 yes
C(8) C(5) C(6) C(9) -2(5) 1_555 1_555 8_655 8_655 yes
C(8) C(6) C(5) C(9) -6(3) 1_555 1_555 1_555 1_555 yes
C(8) C(6) C(5) C(9) 12(1) 1_555 1_555 1_555 3_555 yes
C(8) C(6) C(6) C(9) 10(1) 1_555 1_555 3_555 3_555 yes
C(8) C(6) C(5) C(9) -12(1) 1_555 3_555 1_555 1_555 yes
C(8) C(6) C(5) C(9) 6(3) 1_555 3_555 1_555 3_555 yes
C(8) C(6) C(6) C(9) -10(1) 1_555 3_555 1_555 1_555 yes
C(8) C(9) C(5) C(9) 10(1) 1_555 1_555 1_555 3_555 yes
C(9) C(6) C(6) C(9) 0.0 1_555 1_555 3_555 3_555 yes
C(10) N(2) C(10) C(11) 0.0 1_555 1_555 3_555 1_555 yes
C(10) N(2) C(10) C(14) 123.3(5) 1_555 1_555 3_555 3_555 yes
C(10) N(2) C(10) C(14) -123.3(5) 1_555 1_555 3_555 8_555 yes
C(10) N(2) C(12) C(12) 180.0 1_555 1_555 1_555 3_555 yes
C(10) N(2) C(12) C(13) 180.0 1_555 1_555 1_555 1_555 yes
C(10) N(2) C(12) C(14) 121.8(5) 1_555 1_555 1_555 1_555 yes
C(10) N(2) C(12) C(14) 59.7(5) 1_555 1_555 1_555 3_555 yes
C(10) N(2) C(12) C(14) -121.8(5) 1_555 1_555 1_555 6_555 yes
C(10) N(2) C(12) C(14) -59.7(5) 1_555 1_555 1_555 8_555 yes
C(10) N(2) C(12) C(13) 180.0 1_555 1_555 3_555 1_555 yes
C(10) N(2) C(12) C(14) -59.7(5) 1_555 1_555 3_555 1_555 yes
C(10) N(2) C(12) C(14) 59.7(5) 1_555 1_555 3_555 6_555 yes
C(10) N(2) C(14) C(12) -175.8(8) 1_555 1_555 1_555 1_555 yes
C(10) N(2) C(14) C(12) 116.7(8) 1_555 1_555 1_555 3_555 yes
C(10) N(2) C(14) C(14) -120.2(6) 1_555 1_555 1_555 3_555 yes
C(10) N(2) C(14) C(14) 62.3(8) 1_555 1_555 1_555 6_555 yes
C(10) N(2) C(14) C(15) -120.0(8) 1_555 1_555 1_555 1_555 yes
C(10) N(2) C(14) C(12) -175.7(8) 1_555 1_555 3_555 1_555 yes
C(10) N(2) C(14) C(15) 61.1(9) 1_555 1_555 3_555 1_555 yes
C(10) N(2) C(14) C(12) -116.7(8) 1_555 1_555 6_555 3_555 yes
C(10) N(2) C(14) C(15) 120.0(8) 1_555 1_555 6_555 6_555 yes
C(10) N(2) C(14) C(12) 175.7(8) 1_555 1_555 8_555 1_555 yes
C(10) N(2) C(14) C(15) -61.1(9) 1_555 1_555 8_555 6_555 yes
C(10) C(10) N(2) C(12) 180.0 1_555 3_555 1_555 1_555 yes
C(10) C(10) N(2) C(12) 0.0 1_555 3_555 1_555 3_555 yes
C(10) C(10) N(2) C(14) -58.0(5) 1_555 3_555 1_555 1_555 yes
C(10) C(10) N(2) C(14) -123.3(5) 1_555 3_555 1_555 3_555 yes
C(10) C(10) N(2) C(14) 58.0(5) 1_555 3_555 1_555 6_555 yes
C(10) C(10) N(2) C(14) 123.3(5) 1_555 3_555 1_555 8_555 yes
C(10) C(10) C(14) C(12) 91.8(6) 1_555 3_555 3_555 1_555 yes
C(10) C(10) C(14) C(15) -44.9(7) 1_555 3_555 3_555 1_555 yes
C(10) C(10) C(14) C(12) -91.8(6) 1_555 3_555 8_555 1_555 yes
C(10) C(10) C(14) C(15) 44.9(7) 1_555 3_555 8_555 6_555 yes
C(10) C(11) C(10) C(14) -62.3(9) 1_555 1_555 3_555 3_555 yes
C(10) C(11) C(10) C(14) 62.3(9) 1_555 1_555 3_555 8_555 yes
C(10) C(12) N(2) C(12) 180.0 1_555 3_555 1_555 1_555 yes
C(10) C(12) N(2) C(14) 59.7(5) 1_555 3_555 1_555 1_555 yes
C(10) C(12) N(2) C(14) 121.8(5) 1_555 3_555 1_555 3_555 yes
C(10) C(12) N(2) C(14) -59.7(5) 1_555 3_555 1_555 6_555 yes
C(10) C(12) N(2) C(14) -121.8(5) 1_555 3_555 1_555 8_555 yes
C(10) C(12) C(13) C(12) 0.0 1_555 3_555 1_555 1_555 yes
C(10) C(12) C(14) C(12) -87.9(6) 1_555 3_555 1_555 1_555 yes
C(10) C(12) C(14) C(14) -87.9(6) 1_555 3_555 1_555 3_555 yes
C(10) C(12) C(14) C(14) 0.2(10) 1_555 3_555 1_555 6_555 yes
C(10) C(12) C(14) C(15) -134(1) 1_555 3_555 1_555 1_555 yes
C(10) C(12) C(14) C(15) 134(1) 1_555 3_555 6_555 6_555 yes
C(10) C(14) N(2) C(12) 175.8(8) 1_555 1_555 1_555 1_555 yes
C(10) C(14) N(2) C(12) -116.7(8) 1_555 1_555 1_555 3_555 yes
C(10) C(14) N(2) C(14) 120.2(6) 1_555 1_555 1_555 3_555 yes
C(10) C(14) N(2) C(14) -62.3(8) 1_555 1_555 1_555 6_555 yes
C(10) C(14) N(2) C(14) -150.7(5) 1_555 1_555 1_555 8_555 yes
C(10) C(14) C(10) C(11) 35.4(4) 1_555 1_555 3_555 1_555 yes
C(10) C(14) C(10) C(14) 180.0 1_555 1_555 3_555 3_555 yes
C(10) C(14) C(10) C(14) -93.5(8) 1_555 1_555 3_555 8_555 yes
C(10) C(14) C(12) C(12) -91.4(6) 1_555 1_555 1_555 3_555 yes
C(10) C(14) C(12) C(13) -127.6(6) 1_555 1_555 1_555 1_555 yes
C(10) C(14) C(12) C(14) 88.6(6) 1_555 1_555 1_555 3_555 yes
C(10) C(14) C(12) C(14) -40.0(6) 1_555 1_555 1_555 6_555 yes
C(10) C(14) C(12) C(14) -4.6(7) 1_555 1_555 1_555 8_555 yes
C(10) C(14) C(12) C(13) 132.4(9) 1_555 1_555 3_555 1_555 yes
C(10) C(14) C(12) C(14) -0.2(10) 1_555 1_555 3_555 6_555 yes
C(10) C(14) C(14) C(10) 0.0 1_555 1_555 3_555 3_555 yes
C(10) C(14) C(14) C(12) -90.0(6) 1_555 1_555 3_555 1_555 yes
C(10) C(14) C(14) C(15) 135.0(8) 1_555 1_555 3_555 1_555 yes
C(10) C(14) C(14) C(12) 179(1) 1_555 1_555 6_555 3_555 yes
C(10) C(14) C(14) C(15) 89(1) 1_555 1_555 6_555 6_555 yes
C(10) C(14) C(15) C(14) -58.7(9) 1_555 1_555 1_555 3_555 yes
C(10) C(14) N(2) C(12) 175.7(8) 1_555 3_555 1_555 1_555 yes
C(10) C(14) N(2) C(12) -116.8(8) 1_555 3_555 1_555 3_555 yes
C(10) C(14) N(2) C(14) -61.2(6) 1_555 3_555 1_555 1_555 yes
C(10) C(14) N(2) C(14) -150.3(6) 1_555 3_555 1_555 6_555 yes
C(10) C(14) N(2) C(14) 121.3(9) 1_555 3_555 1_555 8_555 yes
C(10) C(14) C(10) C(11) 48.1(9) 1_555 3_555 3_555 1_555 yes
C(10) C(14) C(10) C(14) -92.0(6) 1_555 3_555 3_555 8_555 yes
C(10) C(14) C(12) C(12) -43.5(4) 1_555 3_555 1_555 3_555 yes
C(10) C(14) C(12) C(13) -88.1(8) 1_555 3_555 1_555 1_555 yes
C(10) C(14) C(12) C(14) -43.5(4) 1_555 3_555 1_555 1_555 yes
C(10) C(14) C(12) C(14) -3.2(5) 1_555 3_555 1_555 6_555 yes
C(10) C(14) C(12) C(14) 44.6(8) 1_555 3_555 1_555 8_555 yes
C(10) C(14) C(15) C(14) 29.2(5) 1_555 3_555 1_555 1_555 yes
C(10) C(14) N(2) C(12) -175.8(8) 1_555 6_555 1_555 1_555 yes
C(10) C(14) N(2) C(12) 116.7(8) 1_555 6_555 1_555 3_555 yes
C(10) C(14) N(2) C(14) 62.3(8) 1_555 6_555 1_555 1_555 yes
C(10) C(14) N(2) C(14) 150.7(5) 1_555 6_555 1_555 3_555 yes
C(10) C(14) N(2) C(14) -120.2(6) 1_555 6_555 1_555 8_555 yes
C(10) C(14) C(12) C(13) -132.4(9) 1_555 6_555 3_555 1_555 yes
C(10) C(14) C(12) C(14) 0.2(10) 1_555 6_555 3_555 1_555 yes
C(10) C(14) C(15) C(14) 58.7(9) 1_555 6_555 6_555 8_555 yes
C(10) C(14) N(2) C(12) -175.7(8) 1_555 8_555 1_555 1_555 yes
C(10) C(14) N(2) C(12) 116.8(8) 1_555 8_555 1_555 3_555 yes
C(10) C(14) N(2) C(14) 150.3(6) 1_555 8_555 1_555 1_555 yes
C(10) C(14) N(2) C(14) -121.3(9) 1_555 8_555 1_555 3_555 yes
C(10) C(14) N(2) C(14) 61.2(6) 1_555 8_555 1_555 6_555 yes
C(10) C(14) C(10) C(11) -48.1(9) 1_555 8_555 3_555 1_555 yes
C(10) C(14) C(10) C(14) 92.0(6) 1_555 8_555 3_555 3_555 yes
C(10) C(14) C(12) C(12) 43.5(4) 1_555 8_555 1_555 3_555 yes
C(10) C(14) C(12) C(13) 88.1(8) 1_555 8_555 1_555 1_555 yes
C(10) C(14) C(12) C(14) 3.2(5) 1_555 8_555 1_555 1_555 yes
C(10) C(14) C(12) C(14) -44.6(8) 1_555 8_555 1_555 3_555 yes
C(10) C(14) C(12) C(14) 43.5(4) 1_555 8_555 1_555 6_555 yes
C(10) C(14) C(15) C(14) -29.2(5) 1_555 8_555 6_555 6_555 yes
C(11) C(10) N(2) C(12) 0.0 1_555 1_555 1_555 1_555 yes
C(11) C(10) N(2) C(12) 180.0 1_555 1_555 1_555 3_555 yes
C(11) C(10) N(2) C(14) 123.3(5) 1_555 1_555 1_555 1_555 yes
C(11) C(10) N(2) C(14) 58.0(5) 1_555 1_555 1_555 3_555 yes
C(11) C(10) N(2) C(14) -123.3(5) 1_555 1_555 1_555 6_555 yes
C(11) C(10) N(2) C(14) -58.0(5) 1_555 1_555 1_555 8_555 yes
C(11) C(10) C(10) C(14) 136.4(4) 1_555 1_555 3_555 3_555 yes
C(11) C(10) C(10) C(14) -136.4(4) 1_555 1_555 3_555 8_555 yes
C(11) C(10) C(12) C(13) 0.0 1_555 1_555 3_555 1_555 yes
C(11) C(10) C(12) C(14) 90.2(7) 1_555 1_555 3_555 1_555 yes
C(11) C(10) C(12) C(14) -90.2(7) 1_555 1_555 3_555 6_555 yes
C(11) C(10) C(14) C(12) -88.5(10) 1_555 1_555 1_555 1_555 yes
C(11) C(10) C(14) C(12) -139(1) 1_555 1_555 1_555 3_555 yes
C(11) C(10) C(14) C(14) -48.1(9) 1_555 1_555 1_555 3_555 yes
C(11) C(10) C(14) C(14) -140(1) 1_555 1_555 1_555 6_555 yes
C(11) C(10) C(14) C(15) -3(1) 1_555 1_555 1_555 1_555 yes
C(11) C(10) C(14) C(12) -124.2(6) 1_555 1_555 3_555 1_555 yes
C(11) C(10) C(14) C(15) 108.9(5) 1_555 1_555 3_555 1_555 yes
C(11) C(10) C(14) C(12) 139(1) 1_555 1_555 6_555 3_555 yes
C(11) C(10) C(14) C(15) 3(1) 1_555 1_555 6_555 6_555 yes
C(11) C(10) C(14) C(12) 124.2(6) 1_555 1_555 8_555 1_555 yes
C(11) C(10) C(14) C(15) -108.9(5) 1_555 1_555 8_555 6_555 yes
C(11) C(10) N(2) C(12) 180.0 1_555 3_555 1_555 1_555 yes
C(11) C(10) N(2) C(12) 0.0 1_555 3_555 1_555 3_555 yes
C(11) C(10) N(2) C(14) -58.0(5) 1_555 3_555 1_555 1_555 yes
C(11) C(10) N(2) C(14) -123.3(5) 1_555 3_555 1_555 3_555 yes
C(11) C(10) N(2) C(14) 58.0(5) 1_555 3_555 1_555 6_555 yes
C(11) C(10) N(2) C(14) 123.3(5) 1_555 3_555 1_555 8_555 yes
C(11) C(10) C(10) C(12) 180.0 1_555 3_555 1_555 3_555 yes
C(11) C(10) C(10) C(14) -136.4(4) 1_555 3_555 1_555 1_555 yes
C(11) C(10) C(10) C(14) -136.4(4) 1_555 3_555 1_555 3_555 yes
C(11) C(10) C(10) C(14) 136.4(4) 1_555 3_555 1_555 6_555 yes
C(11) C(10) C(10) C(14) 136.4(4) 1_555 3_555 1_555 8_555 yes
C(11) C(10) C(14) C(12) 139(1) 1_555 3_555 3_555 1_555 yes
C(11) C(10) C(14) C(15) 3(1) 1_555 3_555 3_555 1_555 yes
C(11) C(10) C(14) C(12) -139(1) 1_555 3_555 8_555 1_555 yes
C(11) C(10) C(14) C(15) -3(1) 1_555 3_555 8_555 6_555 yes
C(12) N(2) C(10) C(14) -123.3(5) 1_555 1_555 1_555 1_555 yes
C(12) N(2) C(10) C(14) -58.0(5) 1_555 1_555 1_555 3_555 yes
C(12) N(2) C(10) C(14) 123.3(5) 1_555 1_555 1_555 6_555 yes
C(12) N(2) C(10) C(14) 58.0(5) 1_555 1_555 1_555 8_555 yes
C(12) N(2) C(10) C(14) -56.7(5) 1_555 1_555 3_555 3_555 yes
C(12) N(2) C(10) C(14) 56.7(5) 1_555 1_555 3_555 8_555 yes
C(12) N(2) C(12) C(13) 0.0 1_555 1_555 3_555 1_555 yes
C(12) N(2) C(12) C(14) 120.3(5) 1_555 1_555 3_555 1_555 yes
C(12) N(2) C(12) C(14) -120.3(5) 1_555 1_555 3_555 6_555 yes
C(12) N(2) C(14) C(14) 55.6(5) 1_555 1_555 1_555 3_555 yes
C(12) N(2) C(14) C(14) -121.9(10) 1_555 1_555 1_555 6_555 yes
C(12) N(2) C(14) C(15) 55.8(9) 1_555 1_555 1_555 1_555 yes
C(12) N(2) C(14) C(15) -123.2(8) 1_555 1_555 3_555 1_555 yes
C(12) N(2) C(14) C(15) -55.8(9) 1_555 1_555 6_555 6_555 yes
C(12) N(2) C(14) C(15) 123.2(8) 1_555 1_555 8_555 6_555 yes
C(12) C(10) N(2) C(14) 122.0(5) 1_555 3_555 1_555 1_555 yes
C(12) C(10) N(2) C(14) 56.7(5) 1_555 3_555 1_555 3_555 yes
C(12) C(10) N(2) C(14) -122.0(5) 1_555 3_555 1_555 6_555 yes
C(12) C(10) N(2) C(14) -56.7(5) 1_555 3_555 1_555 8_555 yes
C(12) C(10) C(10) C(12) 0.0 1_555 3_555 1_555 3_555 yes
C(12) C(10) C(10) C(14) 43.6(4) 1_555 3_555 1_555 1_555 yes
C(12) C(10) C(10) C(14) 43.6(4) 1_555 3_555 1_555 3_555 yes
C(12) C(10) C(10) C(14) -43.6(4) 1_555 3_555 1_555 6_555 yes
C(12) C(10) C(10) C(14) -43.6(4) 1_555 3_555 1_555 8_555 yes
C(12) C(10) C(14) C(15) -136(1) 1_555 3_555 3_555 1_555 yes
C(12) C(10) C(14) C(15) 136(1) 1_555 3_555 8_555 6_555 yes
C(12) C(12) N(2) C(14) -120.3(5) 1_555 3_555 1_555 1_555 yes
C(12) C(12) N(2) C(14) -58.2(5) 1_555 3_555 1_555 3_555 yes
C(12) C(12) N(2) C(14) 120.3(5) 1_555 3_555 1_555 6_555 yes
C(12) C(12) N(2) C(14) 58.2(5) 1_555 3_555 1_555 8_555 yes
C(12) C(12) C(14) C(14) 0.0 1_555 3_555 1_555 3_555 yes
C(12) C(12) C(14) C(14) 88.1(6) 1_555 3_555 1_555 6_555 yes
C(12) C(12) C(14) C(15) -46.8(8) 1_555 3_555 1_555 1_555 yes
C(12) C(12) C(14) C(15) 46.8(8) 1_555 3_555 6_555 6_555 yes
C(12) C(13) C(12) C(14) -59.5(8) 1_555 1_555 3_555 1_555 yes
C(12) C(13) C(12) C(14) 59.5(8) 1_555 1_555 3_555 6_555 yes
C(12) C(14) N(2) C(14) -55.6(5) 1_555 1_555 1_555 3_555 yes
C(12) C(14) N(2) C(14) 121.9(10) 1_555 1_555 1_555 6_555 yes
C(12) C(14) N(2) C(14) 33.4(6) 1_555 1_555 1_555 8_555 yes
C(12) C(14) C(10) C(14) -40.4(3) 1_555 1_555 1_555 3_555 yes
C(12) C(14) C(10) C(14) 51.6(7) 1_555 1_555 1_555 6_555 yes
C(12) C(14) C(10) C(14) 3.0(4) 1_555 1_555 1_555 8_555 yes
C(12) C(14) C(10) C(14) -51.0(5) 1_555 1_555 3_555 3_555 yes
C(12) C(14) C(10) C(14) 35.5(4) 1_555 1_555 3_555 8_555 yes
C(12) C(14) C(12) C(13) 44.5(8) 1_555 1_555 3_555 1_555 yes
C(12) C(14) C(12) C(14) -88.1(6) 1_555 1_555 3_555 6_555 yes
C(12) C(14) C(14) C(15) -135.1(8) 1_555 1_555 3_555 1_555 yes
C(12) C(14) C(14) C(12) 62(1) 1_555 1_555 6_555 3_555 yes
C(12) C(14) C(14) C(15) -28.4(8) 1_555 1_555 6_555 6_555 yes
C(12) C(14) C(15) C(14) 27.3(5) 1_555 1_555 1_555 3_555 yes
C(12) C(14) N(2) C(14) 123.1(7) 1_555 3_555 1_555 1_555 yes
C(12) C(14) N(2) C(14) 34.0(5) 1_555 3_555 1_555 6_555 yes
C(12) C(14) N(2) C(14) -54.4(8) 1_555 3_555 1_555 8_555 yes
C(12) C(14) C(10) C(14) -0.2(9) 1_555 3_555 3_555 8_555 yes
C(12) C(14) C(15) C(14) -62(1) 1_555 3_555 1_555 1_555 yes
C(12) C(14) N(2) C(14) -121.9(10) 1_555 6_555 1_555 1_555 yes
C(12) C(14) N(2) C(14) -33.4(6) 1_555 6_555 1_555 3_555 yes
C(12) C(14) N(2) C(14) 55.6(5) 1_555 6_555 1_555 8_555 yes
C(12) C(14) C(10) C(14) -51.6(7) 1_555 6_555 1_555 1_555 yes
C(12) C(14) C(10) C(14) -3.0(4) 1_555 6_555 1_555 3_555 yes
C(12) C(14) C(10) C(14) 40.4(3) 1_555 6_555 1_555 8_555 yes
C(12) C(14) C(12) C(13) -44.5(8) 1_555 6_555 3_555 1_555 yes
C(12) C(14) C(12) C(14) 88.1(6) 1_555 6_555 3_555 1_555 yes
C(12) C(14) C(15) C(14) -27.3(5) 1_555 6_555 6_555 8_555 yes
C(12) C(14) N(2) C(14) -34.0(5) 1_555 8_555 1_555 1_555 yes
C(12) C(14) N(2) C(14) 54.4(8) 1_555 8_555 1_555 3_555 yes
C(12) C(14) N(2) C(14) -123.1(7) 1_555 8_555 1_555 6_555 yes
C(12) C(14) C(10) C(14) 0.2(9) 1_555 8_555 3_555 3_555 yes
C(12) C(14) C(15) C(14) 62(1) 1_555 8_555 6_555 6_555 yes
C(13) C(12) N(2) C(14) 58.2(5) 1_555 1_555 1_555 1_555 yes
C(13) C(12) N(2) C(14) 120.3(5) 1_555 1_555 1_555 3_555 yes
C(13) C(12) N(2) C(14) -58.2(5) 1_555 1_555 1_555 6_555 yes
C(13) C(12) N(2) C(14) -120.3(5) 1_555 1_555 1_555 8_555 yes
C(13) C(12) C(10) C(14) 90.2(7) 1_555 1_555 3_555 3_555 yes
C(13) C(12) C(10) C(14) -90.2(7) 1_555 1_555 3_555 8_555 yes
C(13) C(12) C(12) C(14) 133.6(4) 1_555 1_555 3_555 1_555 yes
C(13) C(12) C(12) C(14) -133.6(4) 1_555 1_555 3_555 6_555 yes
C(13) C(12) C(14) C(14) 143.8(4) 1_555 1_555 1_555 3_555 yes
C(13) C(12) C(14) C(14) -87.6(3) 1_555 1_555 1_555 6_555 yes
C(13) C(12) C(14) C(15) 108.1(5) 1_555 1_555 1_555 1_555 yes
C(13) C(12) C(14) C(15) 2(1) 1_555 1_555 3_555 1_555 yes
C(13) C(12) C(14) C(15) -108.1(5) 1_555 1_555 6_555 6_555 yes
C(13) C(12) C(14) C(15) -2(1) 1_555 1_555 8_555 6_555 yes
C(13) C(12) N(2) C(14) -120.3(5) 1_555 3_555 1_555 1_555 yes
C(13) C(12) N(2) C(14) -58.2(5) 1_555 3_555 1_555 3_555 yes
C(13) C(12) N(2) C(14) 120.3(5) 1_555 3_555 1_555 6_555 yes
C(13) C(12) N(2) C(14) 58.2(5) 1_555 3_555 1_555 8_555 yes
C(13) C(12) C(14) C(14) 44.5(8) 1_555 3_555 1_555 3_555 yes
C(13) C(12) C(14) C(14) 132(1) 1_555 3_555 1_555 6_555 yes
C(13) C(12) C(14) C(15) -2(1) 1_555 3_555 1_555 1_555 yes
C(13) C(12) C(14) C(15) 2(1) 1_555 3_555 6_555 6_555 yes
C(14) N(2) C(14) C(15) -0.2(9) 1_555 1_555 3_555 1_555 yes
C(14) N(2) C(14) C(15) -177.7(4) 1_555 1_555 6_555 6_555 yes
C(14) N(2) C(14) C(15) 89.2(6) 1_555 1_555 8_555 6_555 yes
C(14) C(10) C(10) C(14) 0.0 1_555 1_555 3_555 3_555 yes
C(14) C(10) C(10) C(14) 87.2(8) 1_555 1_555 3_555 8_555 yes
C(14) C(10) C(14) C(10) 180.0 1_555 1_555 3_555 3_555 yes
C(14) C(10) C(14) C(15) -35.7(6) 1_555 1_555 3_555 1_555 yes
C(14) C(10) C(14) C(15) -136.9(6) 1_555 1_555 6_555 6_555 yes
C(14) C(10) C(14) C(10) -93.5(8) 1_555 1_555 8_555 3_555 yes
C(14) C(10) C(14) C(15) 122.3(6) 1_555 1_555 8_555 6_555 yes
C(14) C(10) C(10) C(14) 0.0 1_555 3_555 1_555 3_555 yes
C(14) C(10) C(10) C(14) -87.2(8) 1_555 3_555 1_555 6_555 yes
C(14) C(10) C(10) C(14) -87.2(8) 1_555 3_555 1_555 8_555 yes
C(14) C(10) C(14) C(15) -44.9(7) 1_555 3_555 3_555 1_555 yes
C(14) C(10) C(14) C(15) 88.3(8) 1_555 3_555 8_555 6_555 yes
C(14) C(12) C(12) C(14) 92.8(9) 1_555 1_555 3_555 6_555 yes
C(14) C(12) C(14) C(15) 46.8(8) 1_555 1_555 3_555 1_555 yes
C(14) C(12) C(14) C(12) -51.3(5) 1_555 1_555 6_555 3_555 yes
C(14) C(12) C(14) C(15) 164.4(4) 1_555 1_555 6_555 6_555 yes
C(14) C(12) C(14) C(15) -87.2(9) 1_555 1_555 8_555 6_555 yes
C(14) C(12) C(14) C(15) 135.0(6) 1_555 3_555 6_555 6_555 yes
C(15) C(14) C(14) C(15) 0.0 1_555 1_555 6_555 6_555 yes
